data_4107335
loop_
_publ_author_name
'Michio Yamada'
'Chika Someya'
'Takatsugu Wakahara'
'Takahiro Tsuchiya'
'Yutaka Maeda'
'Takeshi Akasaka'
'Kenji Yoza'
'Ernst Horn'
'Michael T. H. Liu'
'Naomi Mizorogi'
'Shigeru Nagase'

_publ_section_title
;
 Metal Atoms Collinear with the Spiro Carbon of 6,6-Open Adducts,
 M2@C80(Ad) (M = La and Ce, Ad = Adamantylidene)
;
_journal_name_full 'Journal of the American Chemical Society'
_journal_page_first 1171
_journal_page_last 1176
_journal_paper_doi 10.1021/ja073924w
_journal_volume 130
_journal_year 2008
_chemical_formula_sum 'C96 H18 Cl2 La2'
_chemical_formula_weight 1519.82
_chemical_name_systematic
; 
 ? 
;
_space_group_IT_number 61
_symmetry_cell_setting orthorhombic
_symmetry_space_group_name_Hall '-P 2ac 2ab'
_symmetry_space_group_name_H-M 'P b c a'
_atom_sites_solution_hydrogens geom
_atom_sites_solution_primary direct
_atom_sites_solution_secondary difmap
_audit_creation_method SHELXL-97
_cell_angle_alpha 90.00
_cell_angle_beta 90.00
_cell_angle_gamma 90.00
_cell_formula_units_Z 8
_cell_length_a 21.966(3)
_cell_length_b 22.066(3)
_cell_length_c 20.473(2)
_cell_measurement_temperature 188
_cell_volume 9923(2)
_computing_cell_refinement 'Bruker SMART'
_computing_data_collection 'Bruker SMART'
_computing_data_reduction 'Bruker SAINT'
_computing_molecular_graphics 'Bruker SHELXTL'
_computing_publication_material 'Bruker SHELXTL'
_computing_structure_refinement 'SHELXL-97 (Sheldrick, 1997)'
_computing_structure_solution 'SHELXS-97 (Sheldrick, 1990)'
_diffrn_ambient_temperature 188
_diffrn_measured_fraction_theta_full 0.990
_diffrn_measured_fraction_theta_max 0.990
_diffrn_measurement_device_type 'Rigaku RAXIS-RAPID Imaging Plate'
_diffrn_measurement_method 'phi and omega scans'
_diffrn_radiation_monochromator graphite
_diffrn_radiation_source 'fine-focus sealed tube'
_diffrn_radiation_type MoK\a
_diffrn_radiation_wavelength 0.71075
_diffrn_reflns_av_R_equivalents 0.0783
_diffrn_reflns_av_sigmaI/netI 0.0500
_diffrn_reflns_limit_h_max 28
_diffrn_reflns_limit_h_min -28
_diffrn_reflns_limit_k_max 28
_diffrn_reflns_limit_k_min -23
_diffrn_reflns_limit_l_max 26
_diffrn_reflns_limit_l_min -25
_diffrn_reflns_number 77851
_diffrn_reflns_theta_full 27.48
_diffrn_reflns_theta_max 27.48
_diffrn_reflns_theta_min 3.09
_exptl_absorpt_coefficient_mu 1.876
_exptl_absorpt_correction_T_max 0.713
_exptl_absorpt_correction_T_min 0.459
_exptl_absorpt_correction_type empirical
_exptl_absorpt_process_details 'SADABS Sheldrick 1996'
_exptl_crystal_colour black
_exptl_crystal_density_diffrn 2.035
_exptl_crystal_description block
_exptl_crystal_F_000 5936
_exptl_crystal_size_max 0.42
_exptl_crystal_size_mid 0.36
_exptl_crystal_size_min 0.18
_refine_diff_density_max 2.086
_refine_diff_density_min -1.407
_refine_diff_density_rms 0.137
_refine_ls_extinction_method none
_refine_ls_goodness_of_fit_ref 1.148
_refine_ls_hydrogen_treatment constr
_refine_ls_matrix_type full
_refine_ls_number_parameters 909
_refine_ls_number_reflns 11266
_refine_ls_number_restraints 834
_refine_ls_restrained_S_all 1.147
_refine_ls_R_factor_all 0.0843
_refine_ls_R_factor_gt 0.0593
_refine_ls_shift/su_max 0.001
_refine_ls_shift/su_mean 0.000
_refine_ls_structure_factor_coef Fsqd
_refine_ls_weighting_details 'calc w=1/[\s^2^(Fo^2^)+(0.1000P)^2^+0.0000P] where P=(Fo^2^+2Fc^2^)/3'
_refine_ls_weighting_scheme calc
_refine_ls_wR_factor_gt 0.1582
_refine_ls_wR_factor_ref 0.1675
_reflns_number_gt 8660
_reflns_number_total 11266
_reflns_threshold_expression >2sigma(I)
_cod_data_source_file ja073924w-file005.cif
_cod_data_source_block La2@C80(Ad)188k
_cod_original_cell_volume 9924(2)
_cod_database_code 4107335

loop_
_symmetry_equiv_pos_as_xyz
'x, y, z'
'-x+1/2, -y, z+1/2'
'x+1/2, -y+1/2, -z'
'-x, y+1/2, -z+1/2'
'-x, -y, -z'
'x-1/2, y, -z-1/2'
'-x-1/2, y-1/2, z'
'x, -y-1/2, z-1/2'

loop_
_atom_site_label
_atom_site_type_symbol
_atom_site_fract_x
_atom_site_fract_y
_atom_site_fract_z
_atom_site_U_iso_or_equiv
_atom_site_adp_type
_atom_site_occupancy
_atom_site_symmetry_multiplicity
_atom_site_calc_flag
_atom_site_refinement_flags
_atom_site_disorder_assembly
_atom_site_disorder_group
La2 La 0.406683(15) 0.134492(14) 0.637585(14) 0.01566(11) Uani 0.9850(11) 1 d P A 1
La1 La 0.52452(2) 0.16618(2) 0.78411(2) 0.04066(15) Uani 0.9850(11) 1 d P A 1
Cl1 Cl 0.36566(8) 0.44743(8) 0.58162(9) 0.0404(4) Uani 1 1 d . . .
Cl2 Cl 0.27888(9) 0.43682(8) 0.70587(8) 0.0405(4) Uani 1 1 d . . .
C4 C 0.3972(3) 0.2262(3) 0.5454(3) 0.0215(10) Uani 1 1 d U . .
C6 C 0.5381(3) 0.0735(3) 0.8834(3) 0.0231(10) Uani 1 1 d U . .
C13 C 0.4220(3) 0.1134(3) 0.5149(2) 0.0195(10) Uani 1 1 d U . .
C80 C 0.6450(3) 0.1663(3) 0.7910(3) 0.0282(11) Uani 1 1 d U . .
C8 C 0.2928(3) 0.1972(3) 0.7441(3) 0.0299(11) Uani 1 1 d U . .
C81 C 0.3046(3) 0.1102(2) 0.5139(2) 0.0158(9) Uani 1 1 d U . .
C82 C 0.1964(3) 0.0875(3) 0.3854(3) 0.0242(11) Uani 1 1 d U . .
H1 H 0.1629 0.0588 0.3861 0.029 Uiso 1 1 calc R . .
H2 H 0.1953 0.1089 0.3440 0.029 Uiso 1 1 calc R . .
C9 C 0.2937(3) 0.1416(3) 0.7786(3) 0.0274(11) Uani 1 1 d U A .
C10 C 0.3543(3) 0.2869(3) 0.6662(3) 0.0271(11) Uani 1 1 d U A .
C2 C 0.3069(3) 0.1523(2) 0.5723(3) 0.0178(10) Uani 1 1 d U A .
C11 C 0.5842(3) 0.1134(3) 0.5639(3) 0.0324(12) Uani 1 1 d U . .
C1 C 0.3650(3) 0.0831(2) 0.5308(2) 0.0159(9) Uani 1 1 d U A .
C12 C 0.5177(3) 0.1832(3) 0.9098(3) 0.0233(10) Uani 1 1 d U . .
C7 C 0.6154(3) 0.0644(3) 0.7953(3) 0.0277(11) Uani 1 1 d U . .
C83 C 0.3100(3) 0.0986(3) 0.3910(3) 0.0215(11) Uani 1 1 d U . .
H5 H 0.3103 0.1200 0.3496 0.026 Uiso 1 1 calc R A .
H6 H 0.3483 0.0770 0.3952 0.026 Uiso 1 1 calc R . .
C14 C 0.3333(3) 0.0443(3) 0.7855(3) 0.0268(11) Uani 1 1 d U . .
C15 C 0.5002(3) 0.1188(3) 0.9120(3) 0.0232(10) Uani 1 1 d U A .
C16 C 0.3721(3) 0.0011(3) 0.7591(3) 0.0255(11) Uani 1 1 d U A .
C91 C 0.2997(3) 0.4049(3) 0.5791(3) 0.0267(11) Uani 1 1 d U . .
C3 C 0.3380(3) 0.2112(3) 0.5745(3) 0.0205(10) Uani 1 1 d U A .
C17 C 0.3701(3) 0.0366(2) 0.5826(3) 0.0199(10) Uani 1 1 d U . .
C18 C 0.5675(3) 0.3009(3) 0.6685(3) 0.0314(11) Uani 1 1 d U A .
C92 C 0.2607(3) 0.4004(3) 0.6334(3) 0.0272(12) Uani 1 1 d U . .
C96 C 0.2851(3) 0.3737(3) 0.5229(3) 0.0303(12) Uani 1 1 d U . .
H18 H 0.3111 0.3760 0.4870 0.036 Uiso 1 1 calc R . .
C19 C 0.5116(3) 0.3215(3) 0.7736(3) 0.0321(12) Uani 1 1 d U A .
C20 C 0.5284(3) 0.1250(3) 0.5293(3) 0.0287(11) Uani 1 1 d U A .
C84 C 0.2512(3) 0.0650(2) 0.5154(3) 0.0187(10) Uani 1 1 d U A .
H13 H 0.2516 0.0429 0.5569 0.022 Uiso 1 1 calc R . .
C85 C 0.2422(3) 0.1783(2) 0.4410(3) 0.0217(11) Uani 1 1 d U . .
H7 H 0.2378 0.2071 0.4765 0.026 Uiso 1 1 calc R A .
H8 H 0.2416 0.2007 0.4002 0.026 Uiso 1 1 calc R . .
C21 C 0.6483(3) 0.1541(4) 0.6490(3) 0.0326(12) Uani 1 1 d U . .
C22 C 0.4296(3) 0.2761(3) 0.5762(3) 0.0251(11) Uani 1 1 d U A .
C23 C 0.5949(3) 0.0919(3) 0.8542(3) 0.0284(11) Uani 1 1 d U A .
C24 C 0.2986(3) 0.0798(3) 0.6733(3) 0.0202(10) Uani 1 1 d U . .
C25 C 0.6065(3) 0.2565(3) 0.6425(3) 0.0323(12) Uani 1 1 d U . .
C26 C 0.5119(3) 0.3158(3) 0.6352(3) 0.0310(11) Uani 1 1 d U . .
C27 C 0.5849(3) 0.0141(3) 0.7660(3) 0.0293(11) Uani 1 1 d U A .
C28 C 0.2875(3) 0.1373(3) 0.6387(3) 0.0210(10) Uani 1 1 d U A .
C86 C 0.1905(3) 0.0992(3) 0.5084(3) 0.0215(11) Uani 1 1 d U . .
H9 H 0.1860 0.1279 0.5440 0.026 Uiso 1 1 calc R A .
H10 H 0.1569 0.0708 0.5104 0.026 Uiso 1 1 calc R . .
C5 C 0.4366(3) 0.1790(3) 0.5167(3) 0.0227(10) Uani 1 1 d U A .
C93 C 0.2081(3) 0.3667(3) 0.6286(4) 0.0370(13) Uani 1 1 d U . .
H15 H 0.1818 0.3646 0.6641 0.044 Uiso 1 1 calc R . .
C29 C 0.3364(3) 0.0326(3) 0.6449(3) 0.0203(10) Uani 1 1 d U A .
C65 C 0.5703(3) 0.2596(3) 0.8432(3) 0.0289(11) Uani 1 1 d U . .
C31 C 0.4812(3) -0.0305(3) 0.7599(3) 0.0283(11) Uani 1 1 d U A .
C32 C 0.4425(3) 0.0176(3) 0.8521(3) 0.0260(11) Uani 1 1 d U . .
C33 C 0.4361(3) 0.1145(3) 0.9071(3) 0.0250(11) Uani 1 1 d U . .
C34 C 0.6390(3) 0.2218(3) 0.7534(3) 0.0309(11) Uani 1 1 d U A .
C87 C 0.2571(3) 0.0535(3) 0.3923(3) 0.0231(10) Uani 1 1 d U A .
H3 H 0.2616 0.0245 0.3564 0.028 Uiso 1 1 calc R . .
C35 C 0.4784(3) 0.0821(3) 0.5274(3) 0.0245(11) Uani 1 1 d U A .
C88 C 0.1892(3) 0.1333(3) 0.4423(3) 0.0241(10) Uani 1 1 d U A .
H4 H 0.1506 0.1551 0.4378 0.029 Uiso 1 1 calc R . .
C36 C 0.4832(3) 0.0270(3) 0.5653(3) 0.0287(11) Uani 1 1 d U . .
C37 C 0.3244(3) 0.1372(3) 0.8400(3) 0.0304(11) Uani 1 1 d U . .
C38 C 0.2990(3) 0.0841(3) 0.7441(3) 0.0236(10) Uani 1 1 d U A .
C39 C 0.3195(3) 0.2497(3) 0.7741(3) 0.0307(11) Uani 1 1 d U A .
C40 C 0.4257(3) -0.0147(3) 0.7942(3) 0.0262(11) Uani 1 1 d U A .
C41 C 0.4017(3) 0.2854(3) 0.8330(3) 0.0337(12) Uani 1 1 d U . .
C42 C 0.4015(3) 0.3162(3) 0.7722(3) 0.0333(12) Uani 1 1 d U A .
C43 C 0.3502(3) 0.2937(3) 0.7351(3) 0.0306(11) Uani 1 1 d U . .
C44 C 0.4556(4) 0.3333(3) 0.7398(3) 0.0340(12) Uani 1 1 d U . .
C45 C 0.4053(3) 0.0651(3) 0.8769(3) 0.0263(11) Uani 1 1 d U A .
C46 C 0.5083(3) 0.0226(3) 0.8545(3) 0.0238(10) Uani 1 1 d U A .
C95 C 0.2339(3) 0.3399(3) 0.5187(4) 0.0372(13) Uani 1 1 d U . .
H17 H 0.2257 0.3192 0.4801 0.045 Uiso 1 1 calc R . .
C47 C 0.6204(3) 0.0519(3) 0.6576(3) 0.0319(12) Uani 1 1 d U . .
C48 C 0.4846(3) -0.0322(3) 0.6910(3) 0.0306(11) Uani 1 1 d U A .
C49 C 0.5326(3) 0.2352(3) 0.5537(3) 0.0277(11) Uani 1 1 d U . .
C73 C 0.5746(3) 0.2046(3) 0.8809(3) 0.0268(11) Uani 1 1 d U A .
C51 C 0.6148(3) 0.1637(4) 0.5892(3) 0.0340(12) Uani 1 1 d U A .
C52 C 0.5321(3) -0.0066(3) 0.7976(3) 0.0264(11) Uani 1 1 d U . .
C94 C 0.1934(4) 0.3351(3) 0.5702(4) 0.0407(14) Uani 1 1 d U . .
H16 H 0.1580 0.3122 0.5667 0.049 Uiso 1 1 calc R . .
C53 C 0.6463(3) 0.1096(3) 0.7566(3) 0.0291(11) Uani 1 1 d U A .
C54 C 0.4948(3) 0.2820(3) 0.5777(3) 0.0282(11) Uani 1 1 d U A .
C55 C 0.4283(3) 0.0074(3) 0.5926(3) 0.0250(11) Uani 1 1 d U A .
C56 C 0.3522(3) 0.2441(3) 0.8353(3) 0.0332(12) Uani 1 1 d U A .
C57 C 0.3739(3) -0.0038(3) 0.6881(3) 0.0238(10) Uani 1 1 d U . .
C58 C 0.5394(3) 0.0150(3) 0.5977(3) 0.0317(12) Uani 1 1 d U A .
C59 C 0.5018(3) 0.1842(3) 0.5232(3) 0.0254(11) Uani 1 1 d U A .
C60 C 0.4571(3) 0.2720(3) 0.8658(3) 0.0323(12) Uani 1 1 d U A .
C89 C 0.3032(3) 0.1445(2) 0.4478(3) 0.0183(10) Uani 1 1 d U A .
H14 H 0.3368 0.1738 0.4463 0.022 Uiso 1 1 calc R . .
C61 C 0.3485(3) 0.0767(3) 0.8451(3) 0.0293(11) Uani 1 1 d U A .
C62 C 0.5127(3) 0.2929(3) 0.8364(3) 0.0312(11) Uani 1 1 d U A .
C63 C 0.3225(3) 0.2384(3) 0.6352(3) 0.0240(10) Uani 1 1 d U . .
C64 C 0.4113(3) 0.1758(3) 0.9023(3) 0.0286(11) Uani 1 1 d U A .
C30 C 0.4282(3) -0.0205(3) 0.6571(3) 0.0275(11) Uani 1 1 d U A .
C66 C 0.5389(3) -0.0157(3) 0.6603(3) 0.0314(12) Uani 1 1 d U . .
C74 C 0.6133(3) 0.1573(3) 0.8536(3) 0.0250(11) Uani 1 1 d U A .
C68 C 0.2916(3) 0.1934(3) 0.6750(3) 0.0262(11) Uani 1 1 d U A .
C69 C 0.5665(3) 0.3061(3) 0.7396(3) 0.0312(11) Uani 1 1 d U . .
C90 C 0.2581(3) 0.0197(3) 0.4581(3) 0.0211(11) Uani 1 1 d U . .
H11 H 0.2962 -0.0022 0.4625 0.025 Uiso 1 1 calc R A .
H12 H 0.2252 -0.0096 0.4593 0.025 Uiso 1 1 calc R . .
C70 C 0.3558(3) 0.1876(3) 0.8675(3) 0.0308(11) Uani 1 1 d U A .
C71 C 0.6475(3) 0.1045(3) 0.6868(3) 0.0334(12) Uani 1 1 d U A .
C72 C 0.4577(3) 0.3311(3) 0.6697(3) 0.0327(12) Uani 1 1 d U A .
C50 C 0.6022(3) 0.2687(3) 0.7811(3) 0.0317(12) Uani 1 1 d U A .
C67 C 0.5900(3) 0.0072(3) 0.6971(3) 0.0339(12) Uani 1 1 d U A .
C75 C 0.6416(3) 0.2169(3) 0.6845(3) 0.0328(12) Uani 1 1 d U A .
C76 C 0.5896(3) 0.0567(3) 0.5965(3) 0.0333(12) Uani 1 1 d U A .
C77 C 0.4071(3) 0.3073(3) 0.6335(3) 0.0293(11) Uani 1 1 d U . .
C78 C 0.4617(3) 0.2166(3) 0.9023(3) 0.0287(11) Uani 1 1 d U A .
C79 C 0.5902(3) 0.2236(3) 0.5837(3) 0.0314(11) Uani 1 1 d U A .
La3 La 0.5355(7) 0.1326(7) 0.6364(7) 0.000(4) Uiso 0.0150(11) 1 d P A 2
La4 La 0.4180(7) 0.1657(7) 0.7826(7) 0.000(4) Uiso 0.0150(11) 1 d P A 2

loop_
_atom_site_aniso_label
_atom_site_aniso_U_11
_atom_site_aniso_U_22
_atom_site_aniso_U_33
_atom_site_aniso_U_23
_atom_site_aniso_U_13
_atom_site_aniso_U_12
La2 0.01490(18) 0.01658(17) 0.01548(17) -0.00131(11) -0.00209(12) -0.00096(12)
La1 0.0317(3) 0.0574(3) 0.0329(2) -0.01410(19) -0.01884(17) 0.0030(2)
Cl1 0.0356(10) 0.0323(9) 0.0532(11) 0.0026(7) -0.0053(8) -0.0095(7)
Cl2 0.0475(11) 0.0390(10) 0.0351(9) -0.0081(7) -0.0061(8) 0.0124(8)
C4 0.026(2) 0.020(2) 0.019(2) 0.0042(17) -0.0051(19) -0.0010(19)
C6 0.028(2) 0.026(2) 0.015(2) 0.0075(18) -0.0074(19) 0.000(2)
C13 0.019(2) 0.027(2) 0.0116(19) -0.0018(17) -0.0001(18) -0.0034(19)
C80 0.016(2) 0.038(3) 0.030(2) -0.002(2) -0.0052(19) -0.004(2)
C8 0.018(2) 0.040(3) 0.032(2) -0.008(2) 0.002(2) 0.009(2)
C81 0.019(2) 0.0164(19) 0.0124(18) -0.0015(16) -0.0006(16) -0.0019(17)
C82 0.022(3) 0.026(2) 0.024(2) -0.002(2) -0.005(2) -0.006(2)
C9 0.016(2) 0.039(2) 0.028(2) -0.005(2) 0.0038(19) 0.002(2)
C10 0.031(2) 0.018(2) 0.031(2) -0.0006(19) -0.011(2) 0.012(2)
C2 0.016(2) 0.021(2) 0.016(2) -0.0025(17) -0.0036(17) 0.0025(18)
C11 0.021(2) 0.053(3) 0.024(2) -0.006(2) 0.007(2) 0.001(2)
C1 0.017(2) 0.017(2) 0.0138(19) -0.0064(16) -0.0012(17) -0.0015(18)
C12 0.029(2) 0.024(2) 0.016(2) -0.0050(18) -0.0078(19) -0.003(2)
C7 0.023(2) 0.033(2) 0.027(2) 0.000(2) -0.011(2) 0.010(2)
C83 0.022(2) 0.022(2) 0.020(2) -0.0008(19) -0.002(2) -0.005(2)
C14 0.026(2) 0.032(2) 0.022(2) 0.0047(19) -0.002(2) -0.014(2)
C15 0.031(2) 0.026(2) 0.013(2) 0.0040(17) -0.0048(19) -0.001(2)
C16 0.030(2) 0.020(2) 0.027(2) 0.0097(18) -0.004(2) -0.014(2)
C91 0.025(3) 0.023(2) 0.032(3) 0.004(2) -0.006(2) 0.001(2)
C3 0.021(2) 0.019(2) 0.022(2) 0.0029(17) -0.0046(18) 0.0059(19)
C17 0.024(2) 0.014(2) 0.022(2) -0.0052(17) -0.0066(18) -0.0033(19)
C18 0.037(3) 0.026(2) 0.031(2) 0.007(2) -0.010(2) -0.020(2)
C92 0.022(3) 0.024(3) 0.035(3) 0.002(2) -0.004(2) 0.006(2)
C96 0.033(3) 0.025(3) 0.033(3) 0.002(2) -0.005(2) 0.005(2)
C19 0.044(3) 0.015(2) 0.037(2) -0.0097(19) -0.014(2) -0.007(2)
C20 0.024(2) 0.044(3) 0.018(2) 0.000(2) 0.0065(19) 0.002(2)
C84 0.018(2) 0.019(2) 0.019(2) -0.0002(17) -0.0012(18) -0.0053(19)
C85 0.025(3) 0.017(2) 0.023(2) 0.0033(18) -0.004(2) 0.000(2)
C21 0.011(2) 0.061(3) 0.025(2) 0.021(2) -0.0007(19) -0.008(2)
C22 0.034(2) 0.017(2) 0.024(2) 0.0096(18) -0.008(2) -0.003(2)
C23 0.028(2) 0.035(2) 0.022(2) 0.0002(19) -0.013(2) 0.003(2)
C24 0.014(2) 0.026(2) 0.021(2) 0.0036(18) -0.0032(18) -0.0091(19)
C25 0.025(2) 0.041(3) 0.031(2) 0.009(2) -0.005(2) -0.022(2)
C26 0.042(3) 0.021(2) 0.030(2) 0.0090(19) -0.012(2) -0.016(2)
C27 0.030(2) 0.027(2) 0.031(2) -0.002(2) -0.010(2) 0.014(2)
C28 0.015(2) 0.028(2) 0.020(2) -0.0013(18) -0.0036(18) 0.0004(19)
C86 0.019(2) 0.025(2) 0.020(2) -0.0007(19) 0.0005(19) -0.002(2)
C5 0.023(2) 0.029(2) 0.016(2) 0.0037(18) -0.0007(18) -0.006(2)
C93 0.028(3) 0.035(3) 0.047(3) 0.006(2) -0.001(2) 0.005(2)
C29 0.022(2) 0.016(2) 0.022(2) 0.0031(17) -0.0081(19) -0.0105(19)
C65 0.037(3) 0.023(2) 0.027(2) -0.0038(19) -0.009(2) -0.010(2)
C31 0.038(3) 0.014(2) 0.033(2) 0.0041(19) -0.009(2) 0.003(2)
C32 0.031(2) 0.024(2) 0.023(2) 0.0114(18) -0.004(2) -0.007(2)
C33 0.030(2) 0.033(2) 0.013(2) 0.0022(18) 0.0008(19) -0.004(2)
C34 0.020(2) 0.039(3) 0.034(2) 0.004(2) -0.008(2) -0.012(2)
C87 0.025(2) 0.022(2) 0.023(2) -0.0064(18) 0.0000(19) -0.005(2)
C35 0.026(2) 0.033(2) 0.015(2) -0.0095(18) 0.0009(19) 0.003(2)
C88 0.021(2) 0.023(2) 0.028(2) 0.0019(19) -0.0056(19) 0.001(2)
C36 0.031(2) 0.030(2) 0.026(2) -0.0148(19) -0.005(2) 0.008(2)
C37 0.024(2) 0.046(3) 0.021(2) -0.003(2) 0.009(2) -0.001(2)
C38 0.015(2) 0.032(2) 0.024(2) 0.0022(19) -0.0006(18) -0.008(2)
C39 0.025(2) 0.034(2) 0.033(2) -0.013(2) 0.000(2) 0.016(2)
C40 0.032(2) 0.017(2) 0.030(2) 0.0082(18) -0.008(2) -0.007(2)
C41 0.039(3) 0.031(2) 0.031(2) -0.018(2) -0.006(2) 0.017(2)
C42 0.041(3) 0.020(2) 0.039(2) -0.013(2) -0.008(2) 0.014(2)
C43 0.034(3) 0.024(2) 0.035(2) -0.0102(19) -0.005(2) 0.019(2)
C44 0.048(3) 0.014(2) 0.040(2) -0.007(2) -0.011(2) 0.002(2)
C45 0.030(2) 0.033(2) 0.016(2) 0.0095(19) 0.0009(19) -0.009(2)
C46 0.029(2) 0.020(2) 0.022(2) 0.0093(18) -0.0102(19) -0.0006(19)
C95 0.033(3) 0.033(3) 0.045(3) 0.000(2) -0.009(2) 0.002(2)
C47 0.020(2) 0.041(3) 0.034(2) -0.009(2) 0.000(2) 0.014(2)
C48 0.042(3) 0.013(2) 0.037(2) -0.0048(19) -0.012(2) 0.005(2)
C49 0.027(2) 0.036(2) 0.021(2) 0.0102(19) -0.0015(19) -0.016(2)
C73 0.029(2) 0.028(2) 0.023(2) -0.0035(19) -0.009(2) -0.003(2)
C51 0.019(2) 0.056(3) 0.026(2) 0.006(2) 0.007(2) -0.006(2)
C52 0.033(2) 0.018(2) 0.028(2) 0.0028(18) -0.011(2) 0.007(2)
C94 0.032(3) 0.041(3) 0.049(3) 0.003(3) -0.007(3) -0.002(3)
C53 0.014(2) 0.043(3) 0.031(2) -0.002(2) -0.0083(19) 0.005(2)
C54 0.035(3) 0.025(2) 0.024(2) 0.0118(19) -0.007(2) -0.016(2)
C55 0.030(2) 0.017(2) 0.028(2) -0.0083(18) -0.008(2) 0.002(2)
C56 0.032(3) 0.038(3) 0.030(2) -0.013(2) 0.003(2) 0.015(2)
C57 0.028(2) 0.015(2) 0.028(2) 0.0031(18) -0.012(2) -0.0098(19)
C58 0.031(3) 0.036(2) 0.028(2) -0.016(2) -0.002(2) 0.017(2)
C59 0.023(2) 0.036(2) 0.017(2) 0.0048(19) 0.0029(19) -0.009(2)
C60 0.042(3) 0.029(2) 0.026(2) -0.017(2) -0.007(2) 0.005(2)
C89 0.021(2) 0.017(2) 0.017(2) 0.0030(17) -0.0027(18) -0.0028(18)
C61 0.026(2) 0.042(3) 0.019(2) 0.007(2) 0.0045(19) -0.010(2)
C62 0.044(3) 0.021(2) 0.029(2) -0.0132(19) -0.011(2) -0.003(2)
C63 0.022(2) 0.021(2) 0.029(2) -0.0020(18) -0.007(2) 0.0088(19)
C64 0.032(2) 0.039(2) 0.015(2) -0.0042(19) 0.0027(19) 0.004(2)
C30 0.037(3) 0.014(2) 0.032(2) -0.0023(19) -0.011(2) 0.000(2)
C66 0.035(3) 0.025(2) 0.034(2) -0.010(2) -0.007(2) 0.017(2)
C74 0.021(2) 0.032(2) 0.023(2) -0.0012(19) -0.0099(19) -0.006(2)
C68 0.016(2) 0.032(2) 0.031(2) -0.005(2) -0.0043(19) 0.008(2)
C69 0.037(3) 0.021(2) 0.035(2) -0.001(2) -0.013(2) -0.016(2)
C90 0.021(2) 0.019(2) 0.023(2) -0.0010(19) -0.004(2) -0.005(2)
C70 0.030(2) 0.043(3) 0.020(2) -0.005(2) 0.007(2) 0.005(2)
C71 0.015(2) 0.052(3) 0.033(2) 0.003(2) -0.002(2) 0.006(2)
C72 0.047(3) 0.013(2) 0.038(2) 0.0021(19) -0.015(2) -0.002(2)
C50 0.033(3) 0.030(2) 0.032(2) 0.000(2) -0.008(2) -0.013(2)
C67 0.033(3) 0.032(2) 0.036(2) -0.008(2) -0.006(2) 0.020(2)
C75 0.017(2) 0.048(3) 0.034(2) 0.008(2) -0.002(2) -0.016(2)
C76 0.026(2) 0.046(3) 0.028(2) -0.010(2) 0.006(2) 0.016(2)
C77 0.039(3) 0.018(2) 0.031(2) 0.0049(19) -0.011(2) 0.005(2)
C78 0.036(3) 0.031(2) 0.019(2) -0.0101(19) -0.005(2) 0.003(2)
C79 0.024(2) 0.045(3) 0.025(2) 0.011(2) 0.000(2) -0.018(2)

loop_
_atom_type_symbol
_atom_type_description
_atom_type_scat_dispersion_real
_atom_type_scat_dispersion_imag
_atom_type_scat_source
C C 0.0033 0.0016 'International Tables Vol C Tables 4.2.6.8 and 6.1.1.4'
H H 0.0000 0.0000 'International Tables Vol C Tables 4.2.6.8 and 6.1.1.4'
Cl Cl 0.1484 0.1585 'International Tables Vol C Tables 4.2.6.8 and 6.1.1.4'
La La -0.2871 2.4523 'International Tables Vol C Tables 4.2.6.8 and 6.1.1.4'

loop_
_geom_angle_atom_site_label_1
_geom_angle_atom_site_label_2
_geom_angle_atom_site_label_3
_geom_angle
C17 La2 C13 57.39(18)
C17 La2 C2 68.71(18)
C13 La2 C2 68.66(18)
C17 La2 C3 98.50(18)
C13 La2 C3 73.16(18)
C2 La2 C3 32.78(18)
C17 La2 C28 73.15(18)
C13 La2 C28 98.24(17)
C2 La2 C28 32.55(16)
C3 La2 C28 53.91(18)
C17 La2 C1 33.07(17)
C13 La2 C1 32.52(17)
C2 La2 C1 48.91(17)
C3 La2 C1 70.52(17)
C28 La2 C1 70.64(17)
C17 La2 C29 32.21(17)
C13 La2 C29 88.80(17)
C2 La2 C29 71.07(17)
C3 La2 C29 103.53(18)
C28 La2 C29 56.88(18)
C1 La2 C29 59.55(16)
C17 La2 C5 88.89(18)
C13 La2 C5 32.19(18)
C2 La2 C5 71.54(18)
C3 La2 C5 57.27(18)
C28 La2 C5 103.79(18)
C1 La2 C5 59.17(17)
C29 La2 C5 118.67(16)
C17 La2 C24 58.61(18)
C13 La2 C24 106.98(17)
C2 La2 C24 58.47(17)
C3 La2 C24 85.27(18)
C28 La2 C24 31.65(17)
C1 La2 C24 74.46(17)
C29 La2 C24 30.67(17)
C5 La2 C24 126.97(17)
C17 La2 C4 106.99(17)
C13 La2 C4 58.57(18)
C2 La2 C4 58.43(18)
C3 La2 C4 31.46(18)
C28 La2 C4 85.05(18)
C1 La2 C4 73.92(16)
C29 La2 C4 126.52(16)
C5 La2 C4 31.01(18)
C24 La2 C4 115.75(17)
C17 La2 C68 102.55(18)
C13 La2 C68 116.49(18)
C2 La2 C68 48.90(16)
C3 La2 C68 49.16(17)
C28 La2 C68 29.45(17)
C1 La2 C68 96.19(17)
C29 La2 C68 82.17(18)
C5 La2 C68 106.39(18)
C24 La2 C68 52.12(18)
C4 La2 C68 77.91(18)
C17 La2 C63 116.84(18)
C13 La2 C63 101.92(17)
C2 La2 C63 49.01(16)
C3 La2 C63 28.85(16)
C28 La2 C63 49.80(18)
C1 La2 C63 95.93(16)
C29 La2 C63 106.66(18)
C5 La2 C63 81.74(18)
C24 La2 C63 78.76(18)
C4 La2 C63 51.24(17)
C68 La2 C63 28.56(17)
C73 La1 C74 35.1(2)
C73 La1 C65 33.2(2)
C74 La1 C65 58.6(2)
C73 La1 C12 33.5(2)
C74 La1 C12 58.5(2)
C65 La1 C12 56.42(19)
C73 La1 C80 60.2(2)
C74 La1 C80 33.4(2)
C65 La1 C80 65.6(2)
C12 La1 C80 90.29(19)
C73 La1 C23 60.8(2)
C74 La1 C23 33.8(2)
C65 La1 C23 90.7(2)
C12 La1 C23 65.86(19)
C80 La1 C23 52.7(2)
C73 La1 C50 57.6(2)
C74 La1 C50 66.0(2)
C65 La1 C50 30.9(2)
C12 La1 C50 86.60(19)
C80 La1 C50 53.1(2)
C23 La1 C50 98.8(2)
C73 La1 C34 68.4(2)
C74 La1 C34 57.1(2)
C65 La1 C34 54.7(2)
C12 La1 C34 101.84(19)
C80 La1 C34 30.17(19)
C23 La1 C34 82.7(2)
C50 La1 C34 29.1(2)
C73 La1 C15 57.7(2)
C74 La1 C15 65.4(2)
C65 La1 C15 86.36(18)
C12 La1 C15 30.75(17)
C80 La1 C15 97.92(19)
C23 La1 C15 52.68(19)
C50 La1 C15 115.00(18)
C34 La1 C15 121.27(18)
C73 La1 C6 68.04(19)
C74 La1 C6 56.47(19)
C65 La1 C6 101.17(18)
C12 La1 C6 54.20(18)
C80 La1 C6 81.97(19)
C23 La1 C6 29.61(19)
C50 La1 C6 121.05(18)
C34 La1 C6 111.39(18)
C15 La1 C6 28.63(17)
C73 La1 C78 54.4(2)
C74 La1 C78 85.8(2)
C65 La1 C78 60.5(2)
C12 La1 C78 28.71(18)
C80 La1 C78 114.59(18)
C23 La1 C78 93.44(18)
C50 La1 C78 89.92(19)
C34 La1 C78 114.94(19)
C15 La1 C78 46.63(18)
C6 La1 C78 75.12(18)
C73 La1 C62 54.6(2)
C74 La1 C62 86.3(2)
C65 La1 C62 29.3(2)
C12 La1 C62 60.59(18)
C80 La1 C62 93.8(2)
C23 La1 C62 115.42(18)
C50 La1 C62 46.9(2)
C34 La1 C62 75.9(2)
C15 La1 C62 89.90(18)
C6 La1 C62 114.55(17)
C78 La1 C62 47.79(19)
C22 C4 C3 115.4(5)
C22 C4 C5 114.8(5)
C3 C4 C5 121.5(5)
C22 C4 La2 102.8(3)
C3 C4 La2 68.1(3)
C5 C4 La2 73.3(3)
C15 C6 C46 116.8(6)
C15 C6 C23 118.6(6)
C46 C6 C23 116.6(6)
C15 C6 La1 74.6(3)
C46 C6 La1 102.5(3)
C23 C6 La1 66.5(3)
C35 C13 C1 118.6(5)
C35 C13 C5 106.2(5)
C1 C13 C5 128.9(5)
C35 C13 La2 91.5(3)
C1 C13 La2 75.7(3)
C5 C13 La2 80.1(3)
C53 C80 C34 118.5(6)
C53 C80 C74 108.6(6)
C34 C80 C74 122.2(6)
C53 C80 La1 89.6(4)
C34 C80 La1 83.3(4)
C74 C80 La1 64.8(3)
C9 C8 C68 116.6(6)
C9 C8 C39 118.6(6)
C68 C8 C39 118.8(6)
C9 C8 La4 69.4(5)
C68 C8 La4 105.7(5)
C39 C8 La4 72.2(5)
C1 C81 C2 91.9(4)
C1 C81 C84 114.3(5)
C2 C81 C84 114.0(4)
C1 C81 C89 114.5(5)
C2 C81 C89 112.9(4)
C84 C81 C89 108.6(4)
C87 C82 C88 109.7(5)
C87 C82 H1 109.7
C88 C82 H1 109.7
C87 C82 H2 109.7
C88 C82 H2 109.7
H1 C82 H2 108.2
C8 C9 C37 120.3(6)
C8 C9 C38 120.9(5)
C37 C9 C38 109.2(6)
C8 C9 La4 82.1(5)
C37 C9 La4 61.6(5)
C38 C9 La4 95.8(5)
C77 C10 C43 119.2(6)
C77 C10 C63 115.5(6)
C43 C10 C63 119.3(6)
C28 C2 C3 107.9(5)
C28 C2 C81 125.8(5)
C3 C2 C81 125.6(5)
C28 C2 La2 74.6(3)
C3 C2 La2 74.1(3)
C81 C2 La2 110.0(3)
C51 C11 C76 119.0(6)
C51 C11 C20 116.7(7)
C76 C11 C20 117.3(6)
C51 C11 La3 78.5(6)
C76 C11 La3 82.7(6)
C20 C11 La3 82.1(6)
C13 C1 C17 114.4(5)
C13 C1 C81 121.8(5)
C17 C1 C81 120.7(5)
C13 C1 La2 71.8(3)
C17 C1 La2 71.1(3)
C81 C1 La2 109.2(3)
C78 C12 C73 121.5(6)
C78 C12 C15 105.9(5)
C73 C12 C15 123.2(5)
C78 C12 La1 91.1(3)
C73 C12 La1 66.3(3)
C15 C12 La1 84.6(3)
C23 C7 C27 122.6(6)
C23 C7 C53 108.7(6)
C27 C7 C53 121.7(6)
C23 C7 La1 62.5(3)
C27 C7 La1 103.7(4)
C53 C7 La1 75.8(3)
C87 C83 C89 109.8(5)
C87 C83 H5 109.7
C89 C83 H5 109.7
C87 C83 H6 109.7
C89 C83 H6 109.7
H5 C83 H6 108.2
C16 C14 C38 120.9(5)
C16 C14 C61 121.5(6)
C38 C14 C61 108.4(6)
C33 C15 C6 120.4(5)
C33 C15 C12 108.7(5)
C6 C15 C12 120.7(6)
C33 C15 La1 98.3(3)
C6 C15 La1 76.8(3)
C12 C15 La1 64.6(3)
C14 C16 C40 118.7(6)
C14 C16 C57 117.0(5)
C40 C16 C57 117.6(6)
C96 C91 C92 118.9(6)
C96 C91 Cl1 119.3(5)
C92 C91 Cl1 121.8(5)
C63 C3 C4 118.1(5)
C63 C3 C2 106.8(5)
C4 C3 C2 126.8(5)
C63 C3 La2 88.9(3)
C4 C3 La2 80.5(3)
C2 C3 La2 73.1(3)
C55 C17 C29 107.1(5)
C55 C17 C1 118.5(5)
C29 C17 C1 128.4(5)
C55 C17 La2 92.0(3)
C29 C17 La2 80.1(3)
C1 C17 La2 75.8(3)
C25 C18 C26 119.9(6)
C25 C18 C69 116.2(6)
C26 C18 C69 116.1(7)
C93 C92 C91 119.6(6)
C93 C92 Cl2 120.3(5)
C91 C92 Cl2 120.1(5)
C95 C96 C91 121.4(7)
C95 C96 H18 119.3
C91 C96 H18 119.3
C62 C19 C69 108.5(6)
C62 C19 C44 121.8(7)
C69 C19 C44 122.0(6)
C59 C20 C11 123.4(6)
C59 C20 C35 106.5(5)
C11 C20 C35 122.8(6)
C59 C20 La3 92.6(5)
C11 C20 La3 57.6(5)
C35 C20 La3 97.4(6)
C86 C84 C81 109.9(5)
C86 C84 C90 109.3(4)
C81 C84 C90 109.1(4)
C86 C84 H13 109.5
C81 C84 H13 109.5
C90 C84 H13 109.5
C88 C85 C89 110.2(5)
C88 C85 H7 109.6
C89 C85 H7 109.6
C88 C85 H8 109.6
C89 C85 H8 109.6
H7 C85 H8 108.1
C71 C21 C51 127.0(7)
C71 C21 C75 116.8(6)
C51 C21 C75 102.5(6)
C71 C21 La3 83.8(5)
C51 C21 La3 56.1(5)
C75 C21 La3 96.9(5)
C54 C22 C77 106.3(5)
C54 C22 C4 124.3(6)
C77 C22 C4 123.0(6)
C7 C23 C6 120.3(6)
C7 C23 C74 108.5(6)
C6 C23 C74 120.5(6)
C7 C23 La1 89.4(3)
C6 C23 La1 83.9(3)
C74 C23 La1 63.9(3)
C38 C24 C29 116.3(5)
C38 C24 C28 115.2(5)
C29 C24 C28 121.2(5)
C38 C24 La2 103.4(3)
C29 C24 La2 73.5(3)
C28 C24 La2 68.8(3)
C18 C25 C75 121.4(6)
C18 C25 C79 120.9(6)
C75 C25 C79 108.8(7)
C72 C26 C18 122.0(6)
C72 C26 C54 108.0(6)
C18 C26 C54 119.2(7)
C52 C27 C67 119.2(6)
C52 C27 C7 116.4(6)
C67 C27 C7 117.6(6)
C68 C28 C2 105.4(5)
C68 C28 C24 118.6(5)
C2 C28 C24 126.4(5)
C68 C28 La2 87.8(4)
C2 C28 La2 72.9(3)
C24 C28 La2 79.5(3)
C84 C86 C88 109.6(5)
C84 C86 H9 109.8
C88 C86 H9 109.8
C84 C86 H10 109.8
C88 C86 H10 109.8
H9 C86 H10 108.2
C59 C5 C4 119.3(5)
C59 C5 C13 107.1(5)
C4 C5 C13 124.9(5)
C59 C5 La2 100.5(3)
C4 C5 La2 75.7(3)
C13 C5 La2 67.7(3)
C92 C93 C94 120.9(7)
C92 C93 H15 119.5
C94 C93 H15 119.5
C57 C29 C24 118.5(5)
C57 C29 C17 105.9(5)
C24 C29 C17 126.1(5)
C57 C29 La2 99.7(3)
C24 C29 La2 75.8(3)
C17 C29 La2 67.7(3)
C73 C65 C50 123.3(6)
C73 C65 C62 121.9(6)
C50 C65 C62 105.1(6)
C73 C65 La1 66.8(3)
C50 C65 La1 83.7(4)
C62 C65 La1 91.2(4)
C48 C31 C40 122.3(6)
C48 C31 C52 119.8(6)
C40 C31 C52 107.6(5)
C45 C32 C40 121.1(6)
C45 C32 C46 120.3(6)
C40 C32 C46 108.7(6)
C15 C33 C45 123.7(6)
C15 C33 C64 108.3(5)
C45 C33 C64 120.2(6)
C15 C33 La4 100.3(5)
C45 C33 La4 81.2(4)
C64 C33 La4 61.1(4)
C75 C34 C50 118.2(6)
C75 C34 C80 117.4(6)
C50 C34 C80 116.8(6)
C75 C34 La1 102.7(4)
C50 C34 La1 74.1(4)
C80 C34 La1 66.6(3)
C83 C87 C82 109.9(5)
C83 C87 C90 108.7(5)
C82 C87 C90 109.2(5)
C83 C87 H3 109.7
C82 C87 H3 109.7
C90 C87 H3 109.7
C13 C35 C36 124.1(6)
C13 C35 C20 110.0(5)
C36 C35 C20 118.6(6)
C13 C35 La3 109.6(5)
C36 C35 La3 82.7(5)
C20 C35 La3 51.5(4)
C13 C35 La2 59.6(3)
C36 C35 La2 87.6(3)
C20 C35 La2 97.3(4)
La3 C35 La2 58.5(3)
C85 C88 C86 108.5(5)
C85 C88 C82 109.5(5)
C86 C88 C82 109.8(5)
C85 C88 H4 109.7
C86 C88 H4 109.7
C82 C88 H4 109.7
C55 C36 C58 120.2(6)
C55 C36 C35 114.3(6)
C58 C36 C35 118.0(6)
C55 C36 La3 112.3(5)
C58 C36 La3 65.5(5)
C35 C36 La3 68.5(4)
C70 C37 C9 121.5(6)
C70 C37 C61 121.1(6)
C9 C37 C61 107.5(6)
C70 C37 La4 65.4(5)
C9 C37 La4 87.5(5)
C61 C37 La4 87.9(5)
C14 C38 C24 123.6(6)
C14 C38 C9 106.8(5)
C24 C38 C9 122.7(5)
C43 C39 C8 120.1(6)
C43 C39 C56 107.9(6)
C8 C39 C56 120.3(6)
C43 C39 La4 96.8(5)
C8 C39 La4 79.1(5)
C56 C39 La4 61.1(4)
C16 C40 C32 120.5(6)
C16 C40 C31 120.7(5)
C32 C40 C31 107.8(6)
C42 C41 C56 109.5(6)
C42 C41 C60 121.1(7)
C56 C41 C60 120.6(7)
C42 C41 La4 97.3(5)
C56 C41 La4 61.0(5)
C60 C41 La4 82.6(5)
C44 C42 C41 122.5(6)
C44 C42 C43 120.0(6)
C41 C42 C43 107.3(6)
C10 C43 C39 120.9(6)
C10 C43 C42 120.5(6)
C39 C43 C42 107.9(6)
C42 C44 C19 116.5(6)
C42 C44 C72 119.1(6)
C19 C44 C72 116.6(7)
C32 C45 C33 116.5(6)
C32 C45 C61 118.0(6)
C33 C45 C61 118.3(6)
C32 C45 La4 105.4(5)
C33 C45 La4 70.3(4)
C61 C45 La4 69.5(4)
C6 C46 C52 121.5(6)
C6 C46 C32 122.1(6)
C52 C46 C32 107.7(5)
C96 C95 C94 121.9(7)
C96 C95 H17 119.1
C94 C95 H17 119.1
C76 C47 C71 120.0(6)
C76 C47 C67 108.8(6)
C71 C47 C67 120.8(6)
C76 C47 La3 57.6(5)
C71 C47 La3 79.2(5)
C67 C47 La3 103.2(5)
C66 C48 C31 119.2(6)
C66 C48 C30 118.0(6)
C31 C48 C30 115.5(6)
C54 C49 C79 120.0(6)
C54 C49 C59 116.2(6)
C79 C49 C59 117.3(6)
C54 C49 La3 112.9(5)
C79 C49 La3 65.2(5)
C59 C49 La3 69.4(4)
C65 C73 C74 115.8(6)
C65 C73 C12 115.7(6)
C74 C73 C12 115.0(5)
C65 C73 La1 80.0(3)
C74 C73 La1 72.5(3)
C12 C73 La1 80.2(3)
C11 C51 C79 121.6(6)
C11 C51 C21 116.3(7)
C79 C51 C21 113.1(6)
C11 C51 La3 61.0(5)
C79 C51 La3 91.4(6)
C21 C51 La3 89.1(6)
C27 C52 C46 122.1(6)
C27 C52 C31 120.5(6)
C46 C52 C31 108.2(6)
C95 C94 C93 117.3(7)
C95 C94 H16 121.3
C93 C94 H16 121.3
C71 C53 C80 123.8(6)
C71 C53 C7 120.2(6)
C80 C53 C7 108.8(6)
C71 C53 La1 103.6(4)
C80 C53 La1 61.8(3)
C7 C53 La1 76.4(3)
C49 C54 C22 120.8(6)
C49 C54 C26 120.6(6)
C22 C54 C26 108.8(6)
C36 C55 C17 124.7(6)
C36 C55 C30 119.6(6)
C17 C55 C30 108.4(5)
C36 C55 La2 88.3(4)
C17 C55 La2 59.1(3)
C30 C55 La2 96.7(3)
C70 C56 C41 122.5(6)
C70 C56 C39 120.4(6)
C41 C56 C39 107.3(6)
C70 C56 La4 63.7(5)
C41 C56 La4 89.2(5)
C39 C56 La4 88.4(5)
C30 C57 C29 110.7(5)
C30 C57 C16 119.5(5)
C29 C57 C16 123.5(6)
C36 C58 C76 122.4(6)
C36 C58 C66 119.4(6)
C76 C58 C66 108.7(6)
C36 C58 La3 86.0(5)
C76 C58 La3 54.3(5)
C66 C58 La3 100.9(5)
C20 C59 C5 109.8(5)
C20 C59 C49 118.5(6)
C5 C59 C49 124.3(6)
C20 C59 La3 55.1(4)
C5 C59 La3 108.6(5)
C49 C59 La3 80.2(5)
C41 C60 C62 117.7(6)
C41 C60 C78 118.8(6)
C62 C60 C78 115.5(6)
C41 C60 La4 69.6(4)
C62 C60 La4 104.8(5)
C78 C60 La4 69.7(4)
C85 C89 C83 109.4(5)
C85 C89 C81 109.5(5)
C83 C89 C81 109.4(4)
C85 C89 H14 109.5
C83 C89 H14 109.5
C81 C89 H14 109.5
C45 C61 C37 121.4(6)
C45 C61 C14 119.7(6)
C37 C61 C14 108.1(6)
C45 C61 La4 81.9(5)
C37 C61 La4 61.2(5)
C14 C61 La4 95.0(5)
C19 C62 C60 120.1(6)
C19 C62 C65 108.7(6)
C60 C62 C65 122.1(6)
C19 C62 La1 95.2(4)
C60 C62 La1 85.6(4)
C65 C62 La1 59.6(3)
C3 C63 C10 126.1(6)
C3 C63 C68 108.3(5)
C10 C63 C68 119.4(5)
C3 C63 La2 62.3(3)
C10 C63 La2 105.6(4)
C68 C63 La2 75.7(3)
C78 C64 C70 123.0(6)
C78 C64 C33 107.2(6)
C70 C64 C33 121.1(6)
C78 C64 La4 90.7(5)
C70 C64 La4 64.8(5)
C33 C64 La4 87.7(5)
C57 C30 C48 124.1(6)
C57 C30 C55 107.5(5)
C48 C30 C55 120.7(6)
C48 C66 C67 121.3(6)
C48 C66 C58 121.7(6)
C67 C66 C58 107.0(6)
C73 C74 C80 120.9(6)
C73 C74 C23 122.0(6)
C80 C74 C23 105.4(5)
C73 C74 La1 72.4(3)
C80 C74 La1 81.9(3)
C23 C74 La1 82.3(3)
C8 C68 C28 124.4(6)
C8 C68 C63 120.8(6)
C28 C68 C63 109.0(5)
C8 C68 La2 105.6(4)
C28 C68 La2 62.7(3)
C63 C68 La2 75.8(3)
C50 C69 C19 108.2(6)
C50 C69 C18 122.8(7)
C19 C69 C18 121.1(6)
C87 C90 C84 110.3(5)
C87 C90 H11 109.6
C84 C90 H11 109.6
C87 C90 H12 109.6
C84 C90 H12 109.6
H11 C90 H12 108.1
C56 C70 C37 118.5(6)
C56 C70 C64 116.1(6)
C37 C70 C64 117.8(6)
C56 C70 La4 82.2(5)
C37 C70 La4 79.7(5)
C64 C70 La4 80.2(5)
C21 C71 C53 120.8(7)
C21 C71 C47 115.2(6)
C53 C71 C47 118.1(6)
C21 C71 La3 67.0(5)
C53 C71 La3 110.0(5)
C47 C71 La3 69.8(5)
C26 C72 C77 107.8(6)
C26 C72 C44 122.0(6)
C77 C72 C44 120.2(7)
C69 C50 C34 119.7(6)
C69 C50 C65 109.5(6)
C34 C50 C65 121.0(6)
C69 C50 La1 98.3(4)
C34 C50 La1 76.8(4)
C65 C50 La1 65.4(3)
C27 C67 C47 121.4(6)
C27 C67 C66 119.6(7)
C47 C67 C66 107.9(6)
C34 C75 C25 121.6(7)
C34 C75 C21 122.1(6)
C25 C75 C21 107.9(5)
C11 C76 C47 121.2(7)
C11 C76 C58 120.6(6)
C47 C76 C58 107.5(6)
C11 C76 La3 57.6(5)
C47 C76 La3 89.4(6)
C58 C76 La3 93.9(6)
C10 C77 C72 120.5(6)
C10 C77 C22 120.8(6)
C72 C77 C22 109.1(6)
C64 C78 C60 118.8(6)
C64 C78 C12 109.9(6)
C60 C78 C12 123.3(6)
C64 C78 La4 59.5(4)
C60 C78 La4 82.2(5)
C12 C78 La4 100.1(5)
C64 C78 La1 97.0(4)
C60 C78 La1 85.8(4)
C12 C78 La1 60.2(3)
La4 C78 La1 47.0(3)
C49 C79 C51 122.1(6)
C49 C79 C25 119.1(7)
C51 C79 C25 107.7(6)
C49 C79 La3 84.6(5)
C51 C79 La3 54.8(5)
C25 C79 La3 99.1(5)
C11 La3 C51 40.5(4)
C11 La3 C20 40.3(4)
C51 La3 C20 68.1(5)
C11 La3 C76 39.7(4)
C51 La3 C76 68.4(6)
C20 La3 C76 67.2(5)
C11 La3 C21 64.3(5)
C51 La3 C21 34.7(3)
C20 La3 C21 100.6(6)
C76 La3 C21 69.8(5)
C11 La3 C79 65.1(5)
C51 La3 C79 33.8(3)
C20 La3 C79 71.1(5)
C76 La3 C79 100.7(6)
C21 La3 C79 56.0(4)
C11 La3 C47 64.6(5)
C51 La3 C47 73.0(5)
C20 La3 C47 99.4(6)
C76 La3 C47 33.0(3)
C21 La3 C47 54.1(4)
C79 La3 C47 105.5(6)
C11 La3 C59 64.6(5)
C51 La3 C59 72.1(5)
C20 La3 C59 32.3(3)
C76 La3 C59 98.7(6)
C21 La3 C59 106.1(6)
C79 La3 C59 55.7(4)
C47 La3 C59 128.9(6)
C11 La3 C58 62.3(5)
C51 La3 C58 98.7(6)
C20 La3 C58 68.9(5)
C76 La3 C58 31.8(3)
C21 La3 C58 100.2(6)
C79 La3 C58 127.5(6)
C47 La3 C58 51.3(4)
C59 La3 C58 99.4(5)
C11 La3 C71 74.6(6)
C51 La3 C71 60.3(5)
C20 La3 C71 114.9(7)
C76 La3 C71 59.0(4)
C21 La3 C71 29.1(3)
C79 La3 C71 85.1(5)
C47 La3 C71 31.0(3)
C59 La3 C71 131.9(6)
C58 La3 C71 82.2(5)
C11 La3 C35 62.2(5)
C51 La3 C35 97.7(6)
C20 La3 C35 31.0(3)
C76 La3 C35 69.1(5)
C21 La3 C35 126.5(6)
C79 La3 C35 100.7(5)
C47 La3 C35 100.4(5)
C59 La3 C35 49.9(3)
C58 La3 C35 53.1(3)
C71 La3 C35 127.9(6)
C11 La3 C49 73.8(5)
C51 La3 C49 58.9(4)
C20 La3 C49 57.6(4)
C76 La3 C49 113.4(6)
C21 La3 C49 86.1(5)
C79 La3 C49 30.2(3)
C47 La3 C49 131.3(6)
C59 La3 C49 30.4(2)
C58 La3 C49 126.3(6)
C71 La3 C49 115.3(6)
C35 La3 C49 80.3(4)
C70 La4 C37 34.9(3)
C70 La4 C64 35.0(3)
C37 La4 C64 59.8(4)
C70 La4 C56 34.1(3)
C37 La4 C56 59.0(4)
C64 La4 C56 58.3(4)
C70 La4 C9 58.1(4)
C37 La4 C9 30.9(3)
C64 La4 C9 89.3(5)
C56 La4 C9 65.0(4)
C70 La4 C61 57.9(4)
C37 La4 C61 31.0(3)
C64 La4 C61 65.0(4)
C56 La4 C61 88.5(5)
C9 La4 C61 49.0(3)
C70 La4 C33 58.4(4)
C37 La4 C33 65.3(4)
C64 La4 C33 31.2(3)
C56 La4 C33 88.2(5)
C9 La4 C33 95.1(5)
C61 La4 C33 51.8(3)
C70 La4 C39 56.7(4)
C37 La4 C39 63.9(4)
C64 La4 C39 87.5(5)
C56 La4 C39 30.5(3)
C9 La4 C39 51.6(3)
C61 La4 C39 94.0(5)
C33 La4 C39 115.0(6)
C70 La4 C41 56.6(4)
C37 La4 C41 87.7(5)
C64 La4 C41 63.3(4)
C56 La4 C41 29.8(3)
C9 La4 C41 93.7(5)
C61 La4 C41 114.6(6)
C33 La4 C41 93.5(5)
C39 La4 C41 47.7(3)
C70 La4 C78 57.4(4)
C37 La4 C78 88.4(5)
C64 La4 C78 29.9(3)
C56 La4 C78 63.4(4)
C9 La4 C78 115.4(6)
C61 La4 C78 93.8(5)
C33 La4 C78 48.3(3)
C39 La4 C78 93.0(5)
C41 La4 C78 51.0(3)
C70 La4 C8 65.9(4)
C37 La4 C8 53.5(4)
C64 La4 C8 100.9(6)
C56 La4 C8 53.9(4)
C9 La4 C8 28.5(2)
C61 La4 C8 77.2(4)
C33 La4 C8 118.0(6)
C39 La4 C8 28.6(2)
C41 La4 C8 76.2(4)
C78 La4 C8 116.7(5)
C70 La4 C45 66.5(4)
C37 La4 C45 54.2(4)
C64 La4 C45 54.1(4)
C56 La4 C45 100.6(5)
C9 La4 C45 77.4(4)
C61 La4 C45 28.6(2)
C33 La4 C45 28.5(2)
C39 La4 C45 117.1(6)
C41 La4 C45 116.5(5)
C78 La4 C45 76.5(4)
C8 La4 C45 105.3(5)

loop_
_geom_bond_atom_site_label_1
_geom_bond_atom_site_label_2
_geom_bond_distance
La2 C17 2.566(5)
La2 C13 2.576(5)
La2 C2 2.596(5)
La2 C3 2.609(5)
La2 C28 2.619(6)
La2 C1 2.628(5)
La2 C29 2.731(5)
La2 C5 2.743(5)
La2 C24 2.761(5)
La2 C4 2.774(5)
La2 C68 2.945(6)
La2 C63 2.946(6)
La1 C73 2.420(6)
La1 C74 2.421(6)
La1 C65 2.592(6)
La1 C12 2.604(5)
La1 C80 2.650(6)
La1 C23 2.672(6)
La1 C50 2.834(6)
La1 C34 2.868(6)
La1 C15 2.869(5)
La1 C6 2.898(5)
La1 C78 3.000(6)
La1 C62 3.006(6)
Cl1 C91 1.728(7)
Cl2 C92 1.735(6)
C4 C22 1.455(8)
C4 C3 1.468(8)
C4 C5 1.475(8)
C6 C15 1.426(9)
C6 C46 1.429(8)
C6 C23 1.440(9)
C13 C35 1.441(8)
C13 C1 1.458(8)
C13 C5 1.483(8)
C80 C53 1.436(9)
C80 C34 1.451(9)
C80 C74 1.472(9)
C8 C9 1.417(9)
C8 C68 1.417(8)
C8 C39 1.436(9)
C8 La4 2.944(17)
C81 C1 1.495(8)
C81 C2 1.515(7)
C81 C84 1.540(8)
C81 C89 1.551(7)
C82 C87 1.538(9)
C82 C88 1.550(8)
C82 H1 0.9700
C82 H2 0.9700
C9 C37 1.429(9)
C9 C38 1.457(9)
C9 La4 2.783(17)
C10 C77 1.413(9)
C10 C43 1.420(9)
C10 C63 1.426(8)
C2 C28 1.462(7)
C2 C3 1.469(8)
C11 C51 1.397(10)
C11 C76 1.422(10)
C11 C20 1.439(9)
C11 La3 1.879(16)
C1 C17 1.480(7)
C12 C78 1.441(9)
C12 C73 1.461(9)
C12 C15 1.474(8)
C7 C23 1.423(9)
C7 C27 1.429(9)
C7 C53 1.444(9)
C83 C87 1.529(8)
C83 C89 1.551(7)
C83 H5 0.9700
C83 H6 0.9700
C14 C16 1.389(9)
C14 C38 1.433(9)
C14 C61 1.453(9)
C15 C33 1.415(9)
C16 C40 1.423(9)
C16 C57 1.459(8)
C91 C96 1.380(9)
C91 C92 1.406(9)
C3 C63 1.422(8)
C17 C55 1.446(8)
C17 C29 1.478(8)
C18 C25 1.404(11)
C18 C26 1.437(9)
C18 C69 1.461(9)
C92 C93 1.378(10)
C96 C95 1.353(10)
C96 H18 0.9300
C19 C62 1.433(9)
C19 C69 1.432(10)
C19 C44 1.434(10)
C20 C59 1.437(10)
C20 C35 1.451(9)
C20 La3 2.205(16)
C84 C86 1.540(8)
C84 C90 1.550(7)
C84 H13 0.9800
C85 C88 1.531(8)
C85 C89 1.540(8)
C85 H7 0.9700
C85 H8 0.9700
C21 C71 1.341(9)
C21 C51 1.445(9)
C21 C75 1.572(11)
C21 La3 2.537(17)
C22 C54 1.439(9)
C22 C77 1.448(9)
C23 C74 1.498(9)
C24 C38 1.452(8)
C24 C29 1.453(8)
C24 C28 1.473(8)
C25 C75 1.449(10)
C25 C79 1.451(9)
C26 C72 1.423(10)
C26 C54 1.444(8)
C27 C52 1.404(9)
C27 C67 1.423(9)
C28 C68 1.449(8)
C86 C88 1.548(8)
C86 H9 0.9700
C86 H10 0.9700
C5 C59 1.445(9)
C93 C94 1.421(10)
C93 H15 0.9300
C29 C57 1.450(8)
C65 C73 1.441(9)
C65 C50 1.464(9)
C65 C62 1.469(10)
C31 C48 1.413(9)
C31 C40 1.449(9)
C31 C52 1.457(9)
C32 C45 1.422(9)
C32 C40 1.433(8)
C32 C46 1.450(9)
C33 C45 1.424(9)
C33 C64 1.461(9)
C33 La4 2.814(16)
C34 C75 1.416(9)
C34 C50 1.431(10)
C87 C90 1.540(8)
C87 H3 0.9800
C35 C36 1.445(9)
C35 La3 2.792(16)
C88 H4 0.9800
C36 C55 1.398(9)
C36 C58 1.427(9)
C36 La3 2.977(16)
C37 C70 1.425(10)
C37 C61 1.439(10)
C37 La4 2.450(17)
C39 C43 1.428(10)
C39 C56 1.448(9)
C39 La4 2.855(17)
C41 C42 1.418(10)
C41 C56 1.420(10)
C41 C60 1.420(9)
C41 La4 2.858(17)
C42 C44 1.412(10)
C42 C43 1.449(9)
C44 C72 1.438(10)
C45 C61 1.429(9)
C45 La4 2.955(16)
C46 C52 1.431(9)
C95 C94 1.384(10)
C95 H17 0.9300
C47 C76 1.426(9)
C47 C71 1.436(10)
C47 C67 1.439(10)
C47 La3 2.617(17)
C48 C66 1.397(10)
C48 C30 1.444(9)
C49 C54 1.413(10)
C49 C79 1.429(9)
C49 C59 1.452(9)
C49 La3 2.826(16)
C73 C74 1.459(9)
C51 C79 1.432(10)
C51 La3 2.107(17)
C94 H16 0.9300
C53 C71 1.433(9)
C55 C30 1.456(9)
C56 C70 1.414(10)
C56 La4 2.500(17)
C57 C30 1.401(9)
C58 C76 1.436(10)
C58 C66 1.448(9)
C58 La3 2.715(17)
C59 La3 2.685(16)
C60 C62 1.438(10)
C60 C78 1.439(9)
C60 La4 3.024(16)
C89 H14 0.9800
C61 La4 2.795(17)
C63 C68 1.453(9)
C64 C78 1.426(9)
C64 C70 1.436(9)
C64 La4 2.465(16)
C66 C67 1.442(9)
C69 C50 1.422(9)
C90 H11 0.9700
C90 H12 0.9700
C70 La4 2.263(16)
C71 La3 2.739(17)
C72 C77 1.436(9)
C76 La3 2.209(17)
C78 La4 2.862(16)
C79 La3 2.576(17)

loop_
_geom_torsion_atom_site_label_1
_geom_torsion_atom_site_label_2
_geom_torsion_atom_site_label_3
_geom_torsion_atom_site_label_4
_geom_torsion
C17 La2 C4 C22 -169.3(4)
C13 La2 C4 C22 -137.1(5)
C2 La2 C4 C22 140.0(5)
C3 La2 C4 C22 112.5(5)
C28 La2 C4 C22 120.1(4)
C1 La2 C4 C22 -168.7(4)
C29 La2 C4 C22 161.7(4)
C5 La2 C4 C22 -112.4(5)
C24 La2 C4 C22 128.0(4)
C68 La2 C4 C22 91.1(4)
C63 La2 C4 C22 79.6(4)
C17 La2 C4 C3 78.3(3)
C13 La2 C4 C3 110.4(4)
C2 La2 C4 C3 27.6(3)
C28 La2 C4 C3 7.6(3)
C1 La2 C4 C3 78.8(3)
C29 La2 C4 C3 49.3(4)
C5 La2 C4 C3 135.1(5)
C24 La2 C4 C3 15.5(4)
C68 La2 C4 C3 -21.3(3)
C63 La2 C4 C3 -32.8(3)
C17 La2 C4 C5 -56.8(4)
C13 La2 C4 C5 -24.7(3)
C2 La2 C4 C5 -107.5(4)
C3 La2 C4 C5 -135.1(5)
C28 La2 C4 C5 -127.5(3)
C1 La2 C4 C5 -56.2(3)
C29 La2 C4 C5 -85.8(4)
C24 La2 C4 C5 -119.6(3)
C68 La2 C4 C5 -156.4(4)
C63 La2 C4 C5 -167.9(4)
C73 La1 C6 C15 62.3(4)
C74 La1 C6 C15 100.0(4)
C65 La1 C6 C15 60.2(4)
C12 La1 C6 C15 27.1(3)
C80 La1 C6 C15 123.3(4)
C23 La1 C6 C15 131.5(5)
C50 La1 C6 C15 85.8(4)
C34 La1 C6 C15 116.5(4)
C78 La1 C6 C15 5.1(4)
C62 La1 C6 C15 32.8(4)
C73 La1 C6 C46 177.0(5)
C74 La1 C6 C46 -145.3(5)
C65 La1 C6 C46 175.0(4)
C12 La1 C6 C46 141.8(5)
C80 La1 C6 C46 -122.0(4)
C23 La1 C6 C46 -113.8(6)
C50 La1 C6 C46 -159.5(4)
C34 La1 C6 C46 -128.8(4)
C15 La1 C6 C46 114.7(6)
C78 La1 C6 C46 119.8(4)
C62 La1 C6 C46 147.5(4)
C73 La1 C6 C23 -69.2(4)
C74 La1 C6 C23 -31.5(4)
C65 La1 C6 C23 -71.3(4)
C12 La1 C6 C23 -104.4(4)
C80 La1 C6 C23 -8.2(4)
C50 La1 C6 C23 -45.7(4)
C34 La1 C6 C23 -15.0(4)
C15 La1 C6 C23 -131.5(5)
C78 La1 C6 C23 -126.4(4)
C62 La1 C6 C23 -98.7(4)
C17 La2 C13 C35 -87.1(4)
C2 La2 C13 C35 -164.8(4)
C3 La2 C13 C35 160.8(4)
C28 La2 C13 C35 -151.0(4)
C1 La2 C13 C35 -119.2(5)
C29 La2 C13 C35 -94.7(4)
C5 La2 C13 C35 106.2(5)
C24 La2 C13 C35 -119.7(4)
C4 La2 C13 C35 130.0(4)
C68 La2 C13 C35 -175.3(3)
C63 La2 C13 C35 158.5(4)
C17 La2 C13 C1 32.1(3)
C2 La2 C13 C1 -45.6(3)
C3 La2 C13 C1 -80.0(3)
C28 La2 C13 C1 -31.8(3)
C29 La2 C13 C1 24.5(3)
C5 La2 C13 C1 -134.6(5)
C24 La2 C13 C1 -0.5(4)
C4 La2 C13 C1 -110.8(4)
C68 La2 C13 C1 -56.1(4)
C63 La2 C13 C1 -82.3(3)
C17 La2 C13 C5 166.7(4)
C2 La2 C13 C5 89.0(4)
C3 La2 C13 C5 54.6(3)
C28 La2 C13 C5 102.8(3)
C1 La2 C13 C5 134.6(5)
C29 La2 C13 C5 159.1(3)
C24 La2 C13 C5 134.1(3)
C4 La2 C13 C5 23.8(3)
C68 La2 C13 C5 78.5(4)
C63 La2 C13 C5 52.3(4)
C73 La1 C80 C53 143.2(5)
C74 La1 C80 C53 110.8(6)
C65 La1 C80 C53 -179.9(4)
C12 La1 C80 C53 127.7(4)
C23 La1 C80 C53 68.9(4)
C50 La1 C80 C53 -146.8(5)
C34 La1 C80 C53 -118.7(6)
C15 La1 C80 C53 97.8(4)
C6 La1 C80 C53 73.9(4)
C78 La1 C80 C53 143.5(4)
C62 La1 C80 C53 -171.8(4)
C73 La1 C80 C34 -98.1(4)
C74 La1 C80 C34 -130.5(6)
C65 La1 C80 C34 -61.1(4)
C12 La1 C80 C34 -113.6(4)
C23 La1 C80 C34 -172.4(5)
C50 La1 C80 C34 -28.0(3)
C15 La1 C80 C34 -143.5(4)
C6 La1 C80 C34 -167.3(4)
C78 La1 C80 C34 -97.8(4)
C62 La1 C80 C34 -53.0(4)
C73 La1 C80 C74 32.4(4)
C65 La1 C80 C74 69.3(4)
C12 La1 C80 C74 16.9(4)
C23 La1 C80 C74 -41.9(4)
C50 La1 C80 C74 102.4(4)
C34 La1 C80 C74 130.5(6)
C15 La1 C80 C74 -13.0(4)
C6 La1 C80 C74 -36.9(4)
C78 La1 C80 C74 32.7(4)
C62 La1 C80 C74 77.4(4)
C68 C8 C9 C37 148.3(6)
C39 C8 C9 C37 -4.4(9)
La4 C8 C9 C37 50.4(6)
C68 C8 C9 C38 5.7(9)
C39 C8 C9 C38 -146.9(6)
La4 C8 C9 C38 -92.1(6)
C68 C8 C9 La4 97.8(6)
C39 C8 C9 La4 -54.8(6)
C1 C81 C2 C28 -85.4(6)
C84 C81 C2 C28 32.4(8)
C89 C81 C2 C28 157.0(5)
C1 C81 C2 C3 84.1(6)
C84 C81 C2 C3 -158.2(5)
C89 C81 C2 C3 -33.6(8)
C1 C81 C2 La2 -0.3(4)
C84 C81 C2 La2 117.4(4)
C89 C81 C2 La2 -118.0(4)
C17 La2 C2 C28 91.9(3)
C13 La2 C2 C28 153.9(4)
C3 La2 C2 C28 -114.3(5)
C1 La2 C2 C28 123.3(4)
C29 La2 C2 C28 57.6(3)
C5 La2 C2 C28 -171.9(4)
C24 La2 C2 C28 26.5(3)
C4 La2 C2 C28 -140.7(4)
C68 La2 C2 C28 -38.6(3)
C63 La2 C2 C28 -76.8(3)
C17 La2 C2 C3 -153.9(4)
C13 La2 C2 C3 -91.8(3)
C28 La2 C2 C3 114.3(5)
C1 La2 C2 C3 -122.5(4)
C29 La2 C2 C3 171.8(3)
C5 La2 C2 C3 -57.7(3)
C24 La2 C2 C3 140.7(4)
C4 La2 C2 C3 -26.5(3)
C68 La2 C2 C3 75.6(3)
C63 La2 C2 C3 37.4(3)
C17 La2 C2 C81 -31.2(3)
C13 La2 C2 C81 30.9(3)
C3 La2 C2 C81 122.7(5)
C28 La2 C2 C81 -123.0(5)
C1 La2 C2 C81 0.2(3)
C29 La2 C2 C81 -65.5(4)
C5 La2 C2 C81 65.0(4)
C24 La2 C2 C81 -96.5(4)
C4 La2 C2 C81 96.2(4)
C68 La2 C2 C81 -161.7(5)
C63 La2 C2 C81 160.2(5)
C35 C13 C1 C17 25.3(7)
C5 C13 C1 C17 -122.8(6)
La2 C13 C1 C17 -58.5(4)
C35 C13 C1 C81 -174.5(5)
C5 C13 C1 C81 37.4(8)
La2 C13 C1 C81 101.7(4)
C35 C13 C1 La2 83.8(4)
C5 C13 C1 La2 -64.3(5)
C2 C81 C1 C13 -79.7(5)
C84 C81 C1 C13 162.8(5)
C89 C81 C1 C13 36.6(7)
C2 C81 C1 C17 79.3(5)
C84 C81 C1 C17 -38.2(6)
C89 C81 C1 C17 -164.4(4)
C2 C81 C1 La2 0.3(4)
C84 C81 C1 La2 -117.2(4)
C89 C81 C1 La2 116.6(4)
C17 La2 C1 C13 -124.9(5)
C2 La2 C1 C13 118.0(4)
C3 La2 C1 C13 89.0(3)
C28 La2 C1 C13 146.5(4)
C29 La2 C1 C13 -151.2(4)
C5 La2 C1 C13 26.2(3)
C24 La2 C1 C13 179.5(4)
C4 La2 C1 C13 56.1(3)
C68 La2 C1 C13 131.6(3)
C63 La2 C1 C13 102.9(3)
C13 La2 C1 C17 124.9(5)
C2 La2 C1 C17 -117.1(4)
C3 La2 C1 C17 -146.1(4)
C28 La2 C1 C17 -88.7(3)
C29 La2 C1 C17 -26.4(3)
C5 La2 C1 C17 151.1(4)
C24 La2 C1 C17 -55.7(3)
C4 La2 C1 C17 -179.0(4)
C68 La2 C1 C17 -103.5(3)
C63 La2 C1 C17 -132.2(3)
C17 La2 C1 C81 116.9(5)
C13 La2 C1 C81 -118.2(5)
C2 La2 C1 C81 -0.2(3)
C3 La2 C1 C81 -29.2(3)
C28 La2 C1 C81 28.2(3)
C29 La2 C1 C81 90.5(4)
C5 La2 C1 C81 -92.0(4)
C24 La2 C1 C81 61.2(3)
C4 La2 C1 C81 -62.1(4)
C68 La2 C1 C81 13.4(4)
C63 La2 C1 C81 -15.3(4)
C73 La1 C12 C78 124.2(6)
C74 La1 C12 C78 159.8(5)
C65 La1 C12 C78 88.9(4)
C80 La1 C12 C78 149.0(4)
C23 La1 C12 C78 -162.7(4)
C50 La1 C12 C78 96.0(4)
C34 La1 C12 C78 120.9(4)
C15 La1 C12 C78 -105.8(5)
C6 La1 C12 C78 -131.1(4)
C62 La1 C12 C78 54.8(4)
C74 La1 C12 C73 35.6(4)
C65 La1 C12 C73 -35.3(4)
C80 La1 C12 C73 24.8(4)
C23 La1 C12 C73 73.0(4)
C50 La1 C12 C73 -28.2(4)
C34 La1 C12 C73 -3.3(4)
C15 La1 C12 C73 129.9(5)
C6 La1 C12 C73 104.7(4)
C78 La1 C12 C73 -124.2(6)
C62 La1 C12 C73 -69.4(4)
C73 La1 C12 C15 -129.9(5)
C74 La1 C12 C15 -94.3(4)
C65 La1 C12 C15 -165.2(5)
C80 La1 C12 C15 -105.1(4)
C23 La1 C12 C15 -56.9(4)
C50 La1 C12 C15 -158.1(4)
C34 La1 C12 C15 -133.2(4)
C6 La1 C12 C15 -25.3(3)
C78 La1 C12 C15 105.8(5)
C62 La1 C12 C15 160.7(4)
C73 La1 C7 C23 32.1(4)
C74 La1 C7 C23 42.4(4)
C65 La1 C7 C23 56.0(4)
C12 La1 C7 C23 0.0(4)
C80 La1 C7 C23 86.8(4)
C50 La1 C7 C23 87.4(4)
C34 La1 C7 C23 101.2(4)
C15 La1 C7 C23 -26.0(4)
C6 La1 C7 C23 -33.9(4)
C78 La1 C7 C23 -9.6(5)
C62 La1 C7 C23 50.3(5)
C73 La1 C7 C27 152.1(4)
C74 La1 C7 C27 162.3(5)
C65 La1 C7 C27 176.0(4)
C12 La1 C7 C27 120.0(4)
C80 La1 C7 C27 -153.2(5)
C23 La1 C7 C27 120.0(6)
C50 La1 C7 C27 -152.7(4)
C34 La1 C7 C27 -138.8(4)
C15 La1 C7 C27 93.9(4)
C6 La1 C7 C27 86.0(5)
C78 La1 C7 C27 110.4(4)
C62 La1 C7 C27 170.3(4)
C73 La1 C7 C53 -88.2(4)
C74 La1 C7 C53 -77.9(4)
C65 La1 C7 C53 -64.3(4)
C12 La1 C7 C53 -120.3(4)
C80 La1 C7 C53 -33.5(3)
C23 La1 C7 C53 -120.3(6)
C50 La1 C7 C53 -32.9(4)
C34 La1 C7 C53 -19.1(3)
C15 La1 C7 C53 -146.3(4)
C6 La1 C7 C53 -154.2(4)
C78 La1 C7 C53 -129.9(3)
C62 La1 C7 C53 -70.0(4)
C46 C6 C15 C33 -4.4(8)
C23 C6 C15 C33 143.5(5)
La1 C6 C15 C33 92.0(5)
C46 C6 C15 C12 -145.8(5)
C23 C6 C15 C12 2.1(8)
La1 C6 C15 C12 -49.4(4)
C46 C6 C15 La1 -96.4(4)
C23 C6 C15 La1 51.5(4)
C78 C12 C15 C33 -0.9(6)
C73 C12 C15 C33 -147.5(5)
La1 C12 C15 C33 -90.5(4)
C78 C12 C15 C6 144.5(5)
C73 C12 C15 C6 -2.1(8)
La1 C12 C15 C6 54.9(5)
C78 C12 C15 La1 89.6(4)
C73 C12 C15 La1 -57.0(5)
C73 La1 C15 C33 137.0(5)
C74 La1 C15 C33 176.1(4)
C65 La1 C15 C33 119.2(4)
C12 La1 C15 C33 106.9(5)
C80 La1 C15 C33 -176.1(4)
C23 La1 C15 C33 -147.1(5)
C50 La1 C15 C33 131.1(4)
C34 La1 C15 C33 163.4(4)
C6 La1 C15 C33 -119.4(6)
C78 La1 C15 C33 67.4(4)
C62 La1 C15 C33 90.1(4)
C73 La1 C15 C6 -103.6(4)
C74 La1 C15 C6 -64.5(4)
C65 La1 C15 C6 -121.4(4)
C12 La1 C15 C6 -133.7(6)
C80 La1 C15 C6 -56.7(4)
C23 La1 C15 C6 -27.7(3)
C50 La1 C15 C6 -109.5(4)
C34 La1 C15 C6 -77.2(4)
C78 La1 C15 C6 -173.2(5)
C62 La1 C15 C6 -150.5(4)
C73 La1 C15 C12 30.1(4)
C74 La1 C15 C12 69.2(4)
C65 La1 C15 C12 12.3(4)
C80 La1 C15 C12 77.1(4)
C23 La1 C15 C12 106.0(4)
C50 La1 C15 C12 24.3(4)
C34 La1 C15 C12 56.6(4)
C6 La1 C15 C12 133.7(6)
C78 La1 C15 C12 -39.5(3)
C62 La1 C15 C12 -16.8(4)
C38 C14 C16 C40 147.8(6)
C61 C14 C16 C40 4.8(8)
C38 C14 C16 C57 -3.0(9)
C61 C14 C16 C57 -146.0(6)
C22 C4 C3 C63 -10.6(7)
C5 C4 C3 C63 136.0(6)
La2 C4 C3 C63 83.6(5)
C22 C4 C3 C2 -154.7(5)
C5 C4 C3 C2 -8.0(8)
La2 C4 C3 C2 -60.5(5)
C22 C4 C3 La2 -94.2(4)
C5 C4 C3 La2 52.5(5)
C28 C2 C3 C63 -16.0(6)
C81 C2 C3 C63 173.0(5)
La2 C2 C3 C63 -83.5(4)
C28 C2 C3 C4 131.2(6)
C81 C2 C3 C4 -39.7(8)
La2 C2 C3 C4 63.7(5)
C28 C2 C3 La2 67.5(4)
C81 C2 C3 La2 -103.5(5)
C17 La2 C3 C63 132.5(4)
C13 La2 C3 C63 -175.5(4)
C2 La2 C3 C63 108.0(5)
C28 La2 C3 C63 70.6(4)
C1 La2 C3 C63 150.4(4)
C29 La2 C3 C63 100.0(4)
C5 La2 C3 C63 -144.4(4)
C24 La2 C3 C63 75.2(4)
C4 La2 C3 C63 -118.8(5)
C68 La2 C3 C63 33.2(3)
C17 La2 C3 C4 -108.8(3)
C13 La2 C3 C4 -56.7(3)
C2 La2 C3 C4 -133.3(5)
C28 La2 C3 C4 -170.6(4)
C1 La2 C3 C4 -90.9(3)
C29 La2 C3 C4 -141.2(3)
C5 La2 C3 C4 -25.6(3)
C24 La2 C3 C4 -166.0(3)
C68 La2 C3 C4 151.9(4)
C63 La2 C3 C4 118.8(5)
C17 La2 C3 C2 24.5(3)
C13 La2 C3 C2 76.6(3)
C28 La2 C3 C2 -37.4(3)
C1 La2 C3 C2 42.4(3)
C29 La2 C3 C2 -7.9(3)
C5 La2 C3 C2 107.6(3)
C24 La2 C3 C2 -32.8(3)
C4 La2 C3 C2 133.3(5)
C68 La2 C3 C2 -74.8(3)
C63 La2 C3 C2 -108.0(5)
C13 C1 C17 C55 -25.6(7)
C81 C1 C17 C55 173.9(5)
La2 C1 C17 C55 -84.4(4)
C13 C1 C17 C29 123.5(6)
C81 C1 C17 C29 -36.9(8)
La2 C1 C17 C29 64.7(5)
C13 C1 C17 La2 58.8(4)
C81 C1 C17 La2 -101.6(4)
C13 La2 C17 C55 87.4(4)
C2 La2 C17 C55 165.0(4)
C3 La2 C17 C55 151.0(4)
C28 La2 C17 C55 -160.8(4)
C1 La2 C17 C55 119.0(5)
C29 La2 C17 C55 -107.0(5)
C5 La2 C17 C55 94.4(4)
C24 La2 C17 C55 -129.8(4)
C4 La2 C17 C55 119.9(4)
C68 La2 C17 C55 -159.1(3)
C63 La2 C17 C55 174.6(3)
C13 La2 C17 C29 -165.6(4)
C2 La2 C17 C29 -88.0(3)
C3 La2 C17 C29 -101.9(3)
C28 La2 C17 C29 -53.8(3)
C1 La2 C17 C29 -134.0(5)
C5 La2 C17 C29 -158.6(3)
C24 La2 C17 C29 -22.8(3)
C4 La2 C17 C29 -133.0(3)
C68 La2 C17 C29 -52.0(3)
C63 La2 C17 C29 -78.4(3)
C13 La2 C17 C1 -31.6(3)
C2 La2 C17 C1 46.0(3)
C3 La2 C17 C1 32.1(3)
C28 La2 C17 C1 80.2(3)
C29 La2 C17 C1 134.0(5)
C5 La2 C17 C1 -24.6(3)
C24 La2 C17 C1 111.2(4)
C4 La2 C17 C1 1.0(4)
C68 La2 C17 C1 82.0(3)
C63 La2 C17 C1 55.6(4)
C96 C91 C92 C93 -2.0(9)
Cl1 C91 C92 C93 178.9(5)
C96 C91 C92 Cl2 177.7(5)
Cl1 C91 C92 Cl2 -1.3(8)
C92 C91 C96 C95 1.0(10)
Cl1 C91 C96 C95 -180.0(5)
C51 C11 C20 C59 -3.6(9)
C76 C11 C20 C59 146.8(6)
La3 C11 C20 C59 69.2(7)
C51 C11 C20 C35 -149.8(6)
C76 C11 C20 C35 0.7(9)
La3 C11 C20 C35 -76.9(7)
C51 C11 C20 La3 -72.9(7)
C76 C11 C20 La3 77.6(7)
C1 C81 C84 C86 170.9(4)
C2 C81 C84 C86 66.9(6)
C89 C81 C84 C86 -59.9(5)
C1 C81 C84 C90 -69.2(6)
C2 C81 C84 C90 -173.1(4)
C89 C81 C84 C90 60.0(6)
C3 C4 C22 C54 151.0(5)
C5 C4 C22 C54 2.1(8)
La2 C4 C22 C54 79.4(6)
C3 C4 C22 C77 2.9(8)
C5 C4 C22 C77 -146.0(5)
La2 C4 C22 C77 -68.6(6)
C27 C7 C23 C6 -6.4(9)
C53 C7 C23 C6 144.7(6)
La1 C7 C23 C6 82.6(5)
C27 C7 C23 C74 -151.1(6)
C53 C7 C23 C74 0.0(7)
La1 C7 C23 C74 -62.1(4)
C27 C7 C23 La1 -89.0(6)
C53 C7 C23 La1 62.1(5)
C15 C6 C23 C7 -141.0(6)
C46 C6 C23 C7 6.9(8)
La1 C6 C23 C7 -85.7(5)
C15 C6 C23 C74 -0.5(8)
C46 C6 C23 C74 147.5(5)
La1 C6 C23 C74 54.8(4)
C15 C6 C23 La1 -55.3(5)
C46 C6 C23 La1 92.6(5)
C73 La1 C23 C7 -142.7(5)
C74 La1 C23 C7 -111.0(6)
C65 La1 C23 C7 -127.7(4)
C12 La1 C23 C7 -180.0(5)
C80 La1 C23 C7 -69.6(4)
C50 La1 C23 C7 -97.7(4)
C34 La1 C23 C7 -73.5(4)
C15 La1 C23 C7 147.4(5)
C6 La1 C23 C7 120.6(6)
C78 La1 C23 C7 171.8(4)
C62 La1 C23 C7 -144.0(4)
C73 La1 C23 C6 96.7(4)
C74 La1 C23 C6 128.4(5)
C65 La1 C23 C6 111.7(4)
C12 La1 C23 C6 59.4(4)
C80 La1 C23 C6 169.8(4)
C50 La1 C23 C6 141.7(4)
C34 La1 C23 C6 165.9(4)
C15 La1 C23 C6 26.8(3)
C78 La1 C23 C6 51.2(4)
C62 La1 C23 C6 95.4(4)
C73 La1 C23 C74 -31.7(4)
C65 La1 C23 C74 -16.7(4)
C12 La1 C23 C74 -69.0(4)
C80 La1 C23 C74 41.4(4)
C50 La1 C23 C74 13.3(4)
C34 La1 C23 C74 37.6(4)
C15 La1 C23 C74 -101.5(4)
C6 La1 C23 C74 -128.4(5)
C78 La1 C23 C74 -77.2(4)
C62 La1 C23 C74 -32.9(4)
C17 La2 C24 C38 137.7(4)
C13 La2 C24 C38 169.9(4)
C2 La2 C24 C38 -139.4(4)
C3 La2 C24 C38 -119.3(4)
C28 La2 C24 C38 -112.2(5)
C1 La2 C24 C38 169.6(4)
C29 La2 C24 C38 113.8(5)
C5 La2 C24 C38 -161.4(4)
C4 La2 C24 C38 -127.3(4)
C68 La2 C24 C38 -79.4(4)
C63 La2 C24 C38 -90.9(4)
C17 La2 C24 C29 23.9(3)
C13 La2 C24 C29 56.1(3)
C2 La2 C24 C29 106.8(3)
C3 La2 C24 C29 126.9(3)
C28 La2 C24 C29 134.0(5)
C1 La2 C24 C29 55.8(3)
C5 La2 C24 C29 84.7(3)
C4 La2 C24 C29 118.8(3)
C68 La2 C24 C29 166.8(4)
C63 La2 C24 C29 155.3(3)
C17 La2 C24 C28 -110.1(3)
C13 La2 C24 C28 -77.9(3)
C2 La2 C24 C28 -27.2(3)
C3 La2 C24 C28 -7.1(3)
C1 La2 C24 C28 -78.2(3)
C29 La2 C24 C28 -134.0(5)
C5 La2 C24 C28 -49.3(4)
C4 La2 C24 C28 -15.1(4)
C68 La2 C24 C28 32.8(3)
C63 La2 C24 C28 21.3(3)
C26 C18 C25 C75 -145.9(6)
C69 C18 C25 C75 2.3(9)
C26 C18 C25 C79 -2.5(9)
C69 C18 C25 C79 145.7(6)
C25 C18 C26 C72 144.3(6)
C69 C18 C26 C72 -3.9(9)
C25 C18 C26 C54 4.1(9)
C69 C18 C26 C54 -144.1(6)
C23 C7 C27 C52 1.3(9)
C53 C7 C27 C52 -146.1(6)
La1 C7 C27 C52 -64.5(5)
C23 C7 C27 C67 152.2(6)
C53 C7 C27 C67 4.8(9)
La1 C7 C27 C67 86.4(6)
C3 C2 C28 C68 15.6(6)
C81 C2 C28 C68 -173.4(5)
La2 C2 C28 C68 82.8(4)
C3 C2 C28 C24 -129.5(6)
C81 C2 C28 C24 41.5(9)
La2 C2 C28 C24 -62.3(5)
C3 C2 C28 La2 -67.2(4)
C81 C2 C28 La2 103.8(5)
C38 C24 C28 C68 13.6(8)
C29 C24 C28 C68 -135.5(6)
La2 C24 C28 C68 -81.7(5)
C38 C24 C28 C2 154.6(6)
C29 C24 C28 C2 5.6(9)
La2 C24 C28 C2 59.4(5)
C38 C24 C28 La2 95.3(4)
C29 C24 C28 La2 -53.8(5)
C17 La2 C28 C68 176.5(4)
C13 La2 C28 C68 -131.3(3)
C2 La2 C28 C68 -106.9(5)
C3 La2 C28 C68 -69.2(4)
C1 La2 C28 C68 -148.8(4)
C29 La2 C28 C68 145.6(4)
C5 La2 C28 C68 -99.0(3)
C24 La2 C28 C68 119.6(5)
C4 La2 C28 C68 -74.1(3)
C63 La2 C28 C68 -32.6(3)
C17 La2 C28 C2 -76.7(3)
C13 La2 C28 C2 -24.5(3)
C3 La2 C28 C2 37.6(3)
C1 La2 C28 C2 -41.9(3)
C29 La2 C28 C2 -107.6(3)
C5 La2 C28 C2 7.9(3)
C24 La2 C28 C2 -133.6(5)
C4 La2 C28 C2 32.8(3)
C68 La2 C28 C2 106.9(5)
C63 La2 C28 C2 74.2(3)
C17 La2 C28 C24 56.9(3)
C13 La2 C28 C24 109.1(3)
C2 La2 C28 C24 133.6(5)
C3 La2 C28 C24 171.2(4)
C1 La2 C28 C24 91.7(3)
C29 La2 C28 C24 26.0(3)
C5 La2 C28 C24 141.4(3)
C4 La2 C28 C24 166.3(3)
C68 La2 C28 C24 -119.6(5)
C63 La2 C28 C24 -152.2(4)
C81 C84 C86 C88 60.8(6)
C90 C84 C86 C88 -59.0(6)
C22 C4 C5 C59 2.4(7)
C3 C4 C5 C59 -144.4(5)
La2 C4 C5 C59 -94.2(5)
C22 C4 C5 C13 145.7(5)
C3 C4 C5 C13 -1.1(8)
La2 C4 C5 C13 49.0(5)
C22 C4 C5 La2 96.6(4)
C3 C4 C5 La2 -50.2(5)
C35 C13 C5 C59 5.9(6)
C1 C13 C5 C59 157.1(5)
La2 C13 C5 C59 94.6(4)
C35 C13 C5 C4 -141.0(5)
C1 C13 C5 C4 10.2(9)
La2 C13 C5 C4 -52.2(5)
C35 C13 C5 La2 -88.7(4)
C1 C13 C5 La2 62.4(5)
C17 La2 C5 C59 -115.4(4)
C13 La2 C5 C59 -104.3(5)
C2 La2 C5 C59 176.7(4)
C3 La2 C5 C59 143.7(5)
C28 La2 C5 C59 172.2(4)
C1 La2 C5 C59 -130.7(4)
C29 La2 C5 C59 -128.2(4)
C24 La2 C5 C59 -163.6(4)
C4 La2 C5 C59 117.8(5)
C68 La2 C5 C59 141.8(4)
C63 La2 C5 C59 127.2(4)
C17 La2 C5 C4 126.8(3)
C13 La2 C5 C4 138.0(5)
C2 La2 C5 C4 58.9(3)
C3 La2 C5 C4 26.0(3)
C28 La2 C5 C4 54.5(3)
C1 La2 C5 C4 111.5(4)
C29 La2 C5 C4 114.0(3)
C24 La2 C5 C4 78.6(4)
C68 La2 C5 C4 24.1(4)
C63 La2 C5 C4 9.5(3)
C17 La2 C5 C13 -11.2(3)
C2 La2 C5 C13 -79.1(3)
C3 La2 C5 C13 -112.0(4)
C28 La2 C5 C13 -83.5(3)
C1 La2 C5 C13 -26.5(3)
C29 La2 C5 C13 -24.0(4)
C24 La2 C5 C13 -59.4(4)
C4 La2 C5 C13 -138.0(5)
C68 La2 C5 C13 -113.9(3)
C63 La2 C5 C13 -128.5(3)
C91 C92 C93 C94 1.6(10)
Cl2 C92 C93 C94 -178.1(5)
C38 C24 C29 C57 -3.6(8)
C28 C24 C29 C57 145.1(5)
La2 C24 C29 C57 93.4(5)
C38 C24 C29 C17 -145.1(5)
C28 C24 C29 C17 3.7(8)
La2 C24 C29 C17 -48.0(5)
C38 C24 C29 La2 -97.1(4)
C28 C24 C29 La2 51.7(5)
C55 C17 C29 C57 -5.1(6)
C1 C17 C29 C57 -156.9(5)
La2 C17 C29 C57 -94.1(4)
C55 C17 C29 C24 140.2(6)
C1 C17 C29 C24 -11.6(9)
La2 C17 C29 C24 51.2(5)
C55 C17 C29 La2 89.0(4)
C1 C17 C29 La2 -62.8(5)
C17 La2 C29 C57 103.3(5)
C13 La2 C29 C57 115.4(4)
C2 La2 C29 C57 -176.8(4)
C3 La2 C29 C57 -172.2(4)
C28 La2 C29 C57 -143.9(4)
C1 La2 C29 C57 130.4(4)
C5 La2 C29 C57 127.9(4)
C24 La2 C29 C57 -117.1(5)
C4 La2 C29 C57 163.8(3)
C68 La2 C29 C57 -127.6(4)
C63 La2 C29 C57 -142.5(4)
C17 La2 C29 C24 -139.5(5)
C13 La2 C29 C24 -127.5(3)
C2 La2 C29 C24 -59.6(3)
C3 La2 C29 C24 -55.1(3)
C28 La2 C29 C24 -26.8(3)
C1 La2 C29 C24 -112.5(3)
C5 La2 C29 C24 -114.9(3)
C4 La2 C29 C24 -79.1(3)
C68 La2 C29 C24 -10.5(3)
C63 La2 C29 C24 -25.4(3)
C13 La2 C29 C17 12.1(3)
C2 La2 C29 C17 79.9(3)
C3 La2 C29 C17 84.4(3)
C28 La2 C29 C17 112.7(4)
C1 La2 C29 C17 27.1(3)
C5 La2 C29 C17 24.6(4)
C24 La2 C29 C17 139.5(5)
C4 La2 C29 C17 60.4(4)
C68 La2 C29 C17 129.0(3)
C63 La2 C29 C17 114.2(3)
C74 La1 C65 C73 -35.2(4)
C12 La1 C65 C73 35.7(4)
C80 La1 C65 C73 -72.3(4)
C23 La1 C65 C73 -24.4(4)
C50 La1 C65 C73 -130.4(6)
C34 La1 C65 C73 -104.9(5)
C15 La1 C65 C73 28.1(4)
C6 La1 C65 C73 3.5(4)
C78 La1 C65 C73 69.1(4)
C62 La1 C65 C73 124.5(6)
C73 La1 C65 C50 130.4(6)
C74 La1 C65 C50 95.3(4)
C12 La1 C65 C50 166.1(5)
C80 La1 C65 C50 58.2(4)
C23 La1 C65 C50 106.0(4)
C34 La1 C65 C50 25.5(4)
C15 La1 C65 C50 158.6(4)
C6 La1 C65 C50 133.9(4)
C78 La1 C65 C50 -160.4(5)
C62 La1 C65 C50 -105.1(6)
C73 La1 C65 C62 -124.5(6)
C74 La1 C65 C62 -159.6(5)
C12 La1 C65 C62 -88.8(4)
C80 La1 C65 C62 163.3(4)
C23 La1 C65 C62 -148.8(4)
C50 La1 C65 C62 105.1(6)
C34 La1 C65 C62 130.7(5)
C15 La1 C65 C62 -96.3(4)
C6 La1 C65 C62 -120.9(4)
C78 La1 C65 C62 -55.3(4)
C6 C15 C33 C45 2.9(8)
C12 C15 C33 C45 148.4(5)
La1 C15 C33 C45 82.5(6)
C6 C15 C33 C64 -146.1(5)
C12 C15 C33 C64 -0.6(6)
La1 C15 C33 C64 -66.5(4)
C6 C15 C33 La4 -83.3(6)
C12 C15 C33 La4 62.2(5)
La1 C15 C33 La4 -3.8(4)
C53 C80 C34 C75 -6.7(9)
C74 C80 C34 C75 -147.1(6)
La1 C80 C34 C75 -92.6(5)
C53 C80 C34 C50 142.4(6)
C74 C80 C34 C50 2.0(9)
La1 C80 C34 C50 56.4(5)
C53 C80 C34 La1 85.9(5)
C74 C80 C34 La1 -54.4(5)
C73 La1 C34 C75 -177.9(5)
C74 La1 C34 C75 144.5(5)
C65 La1 C34 C75 -143.2(5)
C12 La1 C34 C75 -175.9(5)
C80 La1 C34 C75 114.6(6)
C23 La1 C34 C75 120.7(5)
C50 La1 C34 C75 -116.0(6)
C15 La1 C34 C75 158.2(4)
C6 La1 C34 C75 128.1(4)
C78 La1 C34 C75 -148.9(4)
C62 La1 C34 C75 -120.7(5)
C73 La1 C34 C50 -61.8(4)
C74 La1 C34 C50 -99.5(4)
C65 La1 C34 C50 -27.1(4)
C12 La1 C34 C50 -59.9(4)
C80 La1 C34 C50 -129.3(6)
C23 La1 C34 C50 -123.2(4)
C15 La1 C34 C50 -85.7(4)
C6 La1 C34 C50 -115.8(4)
C78 La1 C34 C50 -32.8(4)
C62 La1 C34 C50 -4.6(4)
C73 La1 C34 C80 67.5(4)
C74 La1 C34 C80 29.9(4)
C65 La1 C34 C80 102.2(4)
C12 La1 C34 C80 69.5(4)
C23 La1 C34 C80 6.1(4)
C50 La1 C34 C80 129.3(6)
C15 La1 C34 C80 43.6(4)
C6 La1 C34 C80 13.5(4)
C78 La1 C34 C80 96.5(4)
C62 La1 C34 C80 124.7(4)
C89 C83 C87 C82 59.5(6)
C89 C83 C87 C90 -60.0(6)
C88 C82 C87 C83 -59.6(6)
C88 C82 C87 C90 59.6(6)
C1 C13 C35 C36 -11.7(8)
C5 C13 C35 C36 143.0(5)
La2 C13 C35 C36 62.8(5)
C1 C13 C35 C20 -161.2(5)
C5 C13 C35 C20 -6.6(6)
La2 C13 C35 C20 -86.7(4)
C1 C13 C35 La3 -106.2(6)
C5 C13 C35 La3 48.5(6)
La2 C13 C35 La3 -31.7(5)
C1 C13 C35 La2 -74.5(4)
C5 C13 C35 La2 80.1(4)
C59 C20 C35 C13 4.7(6)
C11 C20 C35 C13 155.6(6)
La3 C20 C35 C13 99.6(6)
C59 C20 C35 C36 -146.8(5)
C11 C20 C35 C36 4.2(9)
La3 C20 C35 C36 -51.8(7)
C59 C20 C35 La3 -94.9(6)
C11 C20 C35 La3 56.0(6)
C59 C20 C35 La2 -55.6(4)
C11 C20 C35 La2 95.4(6)
La3 C20 C35 La2 39.4(5)
C17 La2 C35 C13 75.2(4)
C2 La2 C35 C13 14.2(4)
C3 La2 C35 C13 -18.7(4)
C28 La2 C35 C13 34.9(4)
C1 La2 C35 C13 36.4(3)
C29 La2 C35 C13 85.3(4)
C5 La2 C35 C13 -43.5(4)
C24 La2 C35 C13 71.7(4)
C4 La2 C35 C13 -41.7(4)
C68 La2 C35 C13 7.4(5)
C63 La2 C35 C13 -27.1(4)
C17 La2 C35 C36 -57.3(4)
C13 La2 C35 C36 -132.5(6)
C2 La2 C35 C36 -118.3(4)
C3 La2 C35 C36 -151.2(4)
C28 La2 C35 C36 -97.6(4)
C1 La2 C35 C36 -96.1(4)
C29 La2 C35 C36 -47.2(4)
C5 La2 C35 C36 -176.0(5)
C24 La2 C35 C36 -60.8(4)
C4 La2 C35 C36 -174.2(4)
C68 La2 C35 C36 -125.1(4)
C63 La2 C35 C36 -159.7(3)
C17 La2 C35 C20 -175.9(4)
C13 La2 C35 C20 108.9(6)
C2 La2 C35 C20 123.2(4)
C3 La2 C35 C20 90.2(4)
C28 La2 C35 C20 143.8(4)
C1 La2 C35 C20 145.3(5)
C29 La2 C35 C20 -165.7(4)
C5 La2 C35 C20 65.4(4)
C24 La2 C35 C20 -179.4(4)
C4 La2 C35 C20 67.2(4)
C68 La2 C35 C20 116.3(4)
C63 La2 C35 C20 81.8(4)
C17 La2 C35 La3 -140.3(4)
C13 La2 C35 La3 144.5(5)
C2 La2 C35 La3 158.8(4)
C3 La2 C35 La3 125.9(4)
C28 La2 C35 La3 179.4(4)
C1 La2 C35 La3 -179.1(4)
C29 La2 C35 La3 -130.1(4)
C5 La2 C35 La3 101.0(4)
C24 La2 C35 La3 -143.7(4)
C4 La2 C35 La3 102.8(4)
C68 La2 C35 La3 151.9(4)
C63 La2 C35 La3 117.4(4)
C89 C85 C88 C86 60.4(6)
C89 C85 C88 C82 -59.4(6)
C84 C86 C88 C85 -60.2(6)
C84 C86 C88 C82 59.4(6)
C87 C82 C88 C85 59.3(6)
C87 C82 C88 C86 -59.7(6)
C13 C35 C36 C55 -3.1(8)
C20 C35 C36 C55 144.0(5)
La3 C35 C36 C55 105.6(6)
La2 C35 C36 C55 47.1(5)
C13 C35 C36 C58 -153.1(5)
C20 C35 C36 C58 -6.0(8)
La3 C35 C36 C58 -44.3(6)
La2 C35 C36 C58 -102.9(5)
C13 C35 C36 La3 -108.8(6)
C20 C35 C36 La3 38.4(5)
La2 C35 C36 La3 -58.6(3)
C8 C9 C37 C70 -1.3(9)
C38 C9 C37 C70 145.1(6)
La4 C9 C37 C70 58.9(6)
C8 C9 C37 C61 -147.2(6)
C38 C9 C37 C61 -0.8(7)
La4 C9 C37 C61 -87.0(6)
C8 C9 C37 La4 -60.2(7)
C38 C9 C37 La4 86.2(6)
C16 C14 C38 C24 4.4(9)
C61 C14 C38 C24 151.7(5)
C16 C14 C38 C9 -146.8(6)
C61 C14 C38 C9 0.5(7)
C29 C24 C38 C14 -0.9(8)
C28 C24 C38 C14 -151.6(6)
La2 C24 C38 C14 -78.9(6)
C29 C24 C38 C9 145.9(6)
C28 C24 C38 C9 -4.7(8)
La2 C24 C38 C9 67.9(6)
C8 C9 C38 C14 146.4(6)
C37 C9 C38 C14 0.2(7)
La4 C9 C38 C14 62.1(6)
C8 C9 C38 C24 -5.2(9)
C37 C9 C38 C24 -151.4(6)
La4 C9 C38 C24 -89.5(6)
C9 C8 C39 C43 145.1(6)
C68 C8 C39 C43 -7.0(9)
La4 C8 C39 C43 91.6(6)
C9 C8 C39 C56 6.5(9)
C68 C8 C39 C56 -145.6(6)
La4 C8 C39 C56 -47.0(6)
C9 C8 C39 La4 53.5(6)
C68 C8 C39 La4 -98.6(6)
C14 C16 C40 C32 -6.3(8)
C57 C16 C40 C32 144.3(6)
C14 C16 C40 C31 -145.9(6)
C57 C16 C40 C31 4.7(8)
C45 C32 C40 C16 1.7(9)
C46 C32 C40 C16 -144.0(6)
C45 C32 C40 C31 146.0(5)
C46 C32 C40 C31 0.2(6)
C48 C31 C40 C16 -1.3(9)
C52 C31 C40 C16 143.5(5)
C48 C31 C40 C32 -145.4(6)
C52 C31 C40 C32 -0.6(6)
C56 C41 C42 C44 -145.2(6)
C60 C41 C42 C44 2.4(9)
La4 C41 C42 C44 -83.4(7)
C56 C41 C42 C43 0.0(7)
C60 C41 C42 C43 147.6(6)
La4 C41 C42 C43 61.8(6)
C77 C10 C43 C39 -145.8(6)
C63 C10 C43 C39 5.8(9)
C77 C10 C43 C42 -5.5(9)
C63 C10 C43 C42 146.1(6)
C8 C39 C43 C10 0.8(9)
C56 C39 C43 C10 143.9(6)
La4 C39 C43 C10 82.1(7)
C8 C39 C43 C42 -143.9(6)
C56 C39 C43 C42 -0.8(7)
La4 C39 C43 C42 -62.5(5)
C44 C42 C43 C10 1.9(9)
C41 C42 C43 C10 -144.4(6)
C44 C42 C43 C39 146.7(6)
C41 C42 C43 C39 0.5(7)
C41 C42 C44 C19 -4.0(9)
C43 C42 C44 C19 -145.1(6)
C41 C42 C44 C72 144.3(6)
C43 C42 C44 C72 3.3(9)
C62 C19 C44 C42 1.0(9)
C69 C19 C44 C42 146.9(6)
C62 C19 C44 C72 -148.1(6)
C69 C19 C44 C72 -2.2(9)
C40 C32 C45 C33 -145.6(6)
C46 C32 C45 C33 -3.7(8)
C40 C32 C45 C61 4.3(8)
C46 C32 C45 C61 146.2(5)
C40 C32 C45 La4 -70.3(7)
C46 C32 C45 La4 71.6(6)
C15 C33 C45 C32 1.3(8)
C64 C33 C45 C32 146.8(5)
La4 C33 C45 C32 97.8(6)
C15 C33 C45 C61 -148.5(6)
C64 C33 C45 C61 -3.0(8)
La4 C33 C45 C61 -52.0(6)
C15 C33 C45 La4 -96.5(6)
C64 C33 C45 La4 49.0(6)
C15 C6 C46 C52 145.6(5)
C23 C6 C46 C52 -2.9(8)
La1 C6 C46 C52 66.8(6)
C15 C6 C46 C32 2.0(8)
C23 C6 C46 C32 -146.6(5)
La1 C6 C46 C32 -76.9(5)
C45 C32 C46 C6 2.2(8)
C40 C32 C46 C6 148.2(5)
C45 C32 C46 C52 -145.8(5)
C40 C32 C46 C52 0.2(6)
C91 C96 C95 C94 0.5(11)
C40 C31 C48 C66 146.2(6)
C52 C31 C48 C66 5.6(8)
C40 C31 C48 C30 -3.5(8)
C52 C31 C48 C30 -144.1(6)
C50 C65 C73 C74 0.0(9)
C62 C65 C73 C74 141.0(6)
La1 C65 C73 C74 64.9(5)
C50 C65 C73 C12 -138.8(6)
C62 C65 C73 C12 2.2(8)
La1 C65 C73 C12 -73.9(4)
C50 C65 C73 La1 -64.9(6)
C62 C65 C73 La1 76.1(5)
C78 C12 C73 C65 -2.0(8)
C15 C12 C73 C65 139.6(6)
La1 C12 C73 C65 73.8(4)
C78 C12 C73 C74 -141.1(5)
C15 C12 C73 C74 0.5(8)
La1 C12 C73 C74 -65.3(4)
C78 C12 C73 La1 -75.8(5)
C15 C12 C73 La1 65.8(5)
C74 La1 C73 C65 121.2(6)
C12 La1 C73 C65 -118.5(6)
C80 La1 C73 C65 90.4(4)
C23 La1 C73 C65 151.8(5)
C50 La1 C73 C65 27.6(4)
C34 La1 C73 C65 58.0(4)
C15 La1 C73 C65 -146.1(5)
C6 La1 C73 C65 -176.3(4)
C78 La1 C73 C65 -89.3(4)
C62 La1 C73 C65 -29.6(4)
C65 La1 C73 C74 -121.2(6)
C12 La1 C73 C74 120.3(5)
C80 La1 C73 C74 -30.8(3)
C23 La1 C73 C74 30.5(3)
C50 La1 C73 C74 -93.7(4)
C34 La1 C73 C74 -63.2(4)
C15 La1 C73 C74 92.6(4)
C6 La1 C73 C74 62.5(4)
C78 La1 C73 C74 149.5(4)
C62 La1 C73 C74 -150.9(5)
C74 La1 C73 C12 -120.3(5)
C65 La1 C73 C12 118.5(6)
C80 La1 C73 C12 -151.1(4)
C23 La1 C73 C12 -89.7(4)
C50 La1 C73 C12 146.1(4)
C34 La1 C73 C12 176.5(4)
C15 La1 C73 C12 -27.6(3)
C6 La1 C73 C12 -57.8(3)
C78 La1 C73 C12 29.2(3)
C62 La1 C73 C12 88.9(4)
C76 C11 C51 C79 -147.0(6)
C20 C11 C51 C79 3.0(9)
La3 C11 C51 C79 -72.0(7)
C76 C11 C51 C21 -2.0(9)
C20 C11 C51 C21 147.9(6)
La3 C11 C51 C21 72.9(7)
C76 C11 C51 La3 -74.9(7)
C20 C11 C51 La3 75.0(7)
C71 C21 C51 C11 -8.6(11)
C75 C21 C51 C11 -146.7(6)
La3 C21 C51 C11 -56.7(6)
C71 C21 C51 C79 139.3(7)
C75 C21 C51 C79 1.2(7)
La3 C21 C51 C79 91.2(7)
C71 C21 C51 La3 48.1(9)
C75 C21 C51 La3 -90.0(6)
C67 C27 C52 C46 -147.6(6)
C7 C27 C52 C46 2.8(8)
C67 C27 C52 C31 -4.7(9)
C7 C27 C52 C31 145.8(6)
C6 C46 C52 C27 -2.0(9)
C32 C46 C52 C27 146.2(6)
C6 C46 C52 C31 -148.8(5)
C32 C46 C52 C31 -0.6(6)
C48 C31 C52 C27 -0.9(9)
C40 C31 C52 C27 -146.7(6)
C48 C31 C52 C46 146.6(6)
C40 C31 C52 C46 0.8(6)
C96 C95 C94 C93 -0.9(11)
C92 C93 C94 C95 -0.2(10)
C34 C80 C53 C71 5.7(9)
C74 C80 C53 C71 150.9(6)
La1 C80 C53 C71 87.8(6)
C34 C80 C53 C7 -144.5(6)
C74 C80 C53 C7 0.8(7)
La1 C80 C53 C7 -62.4(5)
C34 C80 C53 La1 -82.1(5)
C74 C80 C53 La1 63.1(4)
C23 C7 C53 C71 -151.9(6)
C27 C7 C53 C71 -0.5(9)
La1 C7 C53 C71 -98.0(5)
C23 C7 C53 C80 -0.5(7)
C27 C7 C53 C80 150.9(6)
La1 C7 C53 C80 53.5(4)
C23 C7 C53 La1 -53.9(4)
C27 C7 C53 La1 97.5(6)
C73 La1 C53 C71 -152.9(5)
C74 La1 C53 C71 -163.4(6)
C65 La1 C53 C71 -121.2(5)
C12 La1 C53 C71 -177.3(4)
C80 La1 C53 C71 -121.4(7)
C23 La1 C53 C71 151.5(6)
C50 La1 C53 C71 -94.8(5)
C34 La1 C53 C71 -86.2(5)
C15 La1 C53 C71 151.7(4)
C6 La1 C53 C71 138.3(5)
C78 La1 C53 C71 -172.1(4)
C62 La1 C53 C71 -111.7(5)
C73 La1 C53 C80 -31.5(4)
C74 La1 C53 C80 -42.0(4)
C65 La1 C53 C80 0.1(4)
C12 La1 C53 C80 -56.0(4)
C23 La1 C53 C80 -87.1(4)
C50 La1 C53 C80 26.6(4)
C34 La1 C53 C80 35.2(4)
C15 La1 C53 C80 -87.0(4)
C6 La1 C53 C80 -100.4(4)
C78 La1 C53 C80 -50.7(5)
C62 La1 C53 C80 9.7(4)
C73 La1 C53 C7 88.9(4)
C74 La1 C53 C7 78.4(4)
C65 La1 C53 C7 120.5(4)
C12 La1 C53 C7 64.4(4)
C80 La1 C53 C7 120.4(5)
C23 La1 C53 C7 33.3(3)
C50 La1 C53 C7 147.0(4)
C34 La1 C53 C7 155.5(4)
C15 La1 C53 C7 33.4(4)
C6 La1 C53 C7 20.0(3)
C78 La1 C53 C7 69.7(4)
C62 La1 C53 C7 130.1(3)
C79 C49 C54 C22 -146.2(6)
C59 C49 C54 C22 4.9(8)
La3 C49 C54 C22 -72.6(7)
C79 C49 C54 C26 -4.2(9)
C59 C49 C54 C26 146.9(5)
La3 C49 C54 C26 69.4(7)
C77 C22 C54 C49 146.4(5)
C4 C22 C54 C49 -6.0(8)
C77 C22 C54 C26 0.5(6)
C4 C22 C54 C26 -152.0(5)
C72 C26 C54 C49 -146.0(6)
C18 C26 C54 C49 -0.8(9)
C72 C26 C54 C22 0.1(7)
C18 C26 C54 C22 145.2(6)
C58 C36 C55 C17 152.1(6)
C35 C36 C55 C17 2.8(8)
La3 C36 C55 C17 78.4(7)
C58 C36 C55 C30 5.5(9)
C35 C36 C55 C30 -143.7(5)
La3 C36 C55 C30 -68.2(7)
C58 C36 C55 La2 102.3(5)
C35 C36 C55 La2 -47.0(5)
La3 C36 C55 La2 28.6(4)
C29 C17 C55 C36 -143.1(6)
C1 C17 C55 C36 12.0(8)
La2 C17 C55 C36 -62.8(6)
C29 C17 C55 C30 6.6(6)
C1 C17 C55 C30 161.7(5)
La2 C17 C55 C30 86.9(4)
C29 C17 C55 La2 -80.2(4)
C1 C17 C55 La2 74.9(4)
C17 La2 C55 C36 132.9(6)
C13 La2 C55 C36 58.0(4)
C2 La2 C55 C36 118.9(4)
C3 La2 C55 C36 98.0(4)
C28 La2 C55 C36 151.6(4)
C1 La2 C55 C36 96.0(4)
C29 La2 C55 C36 176.0(4)
C5 La2 C55 C36 47.3(4)
C24 La2 C55 C36 174.8(4)
C4 La2 C55 C36 61.4(4)
C68 La2 C55 C36 159.7(3)
C63 La2 C55 C36 124.3(4)
C13 La2 C55 C17 -74.9(4)
C2 La2 C55 C17 -14.1(4)
C3 La2 C55 C17 -34.9(4)
C28 La2 C55 C17 18.6(4)
C1 La2 C55 C17 -36.9(3)
C29 La2 C55 C17 43.0(3)
C5 La2 C55 C17 -85.6(4)
C24 La2 C55 C17 41.9(3)
C4 La2 C55 C17 -71.5(4)
C68 La2 C55 C17 26.7(4)
C63 La2 C55 C17 -8.6(5)
C17 La2 C55 C30 -107.4(6)
C13 La2 C55 C30 177.6(5)
C2 La2 C55 C30 -121.5(4)
C3 La2 C55 C30 -142.3(4)
C28 La2 C55 C30 -88.8(4)
C1 La2 C55 C30 -144.3(5)
C29 La2 C55 C30 -64.4(4)
C5 La2 C55 C30 167.0(4)
C24 La2 C55 C30 -65.5(4)
C4 La2 C55 C30 -179.0(4)
C68 La2 C55 C30 -80.7(4)
C63 La2 C55 C30 -116.0(4)
C42 C41 C56 C70 145.3(6)
C60 C41 C56 C70 -2.5(9)
La4 C41 C56 C70 57.7(6)
C42 C41 C56 C39 -0.5(7)
C60 C41 C56 C39 -148.3(6)
La4 C41 C56 C39 -88.1(5)
C42 C41 C56 La4 87.6(6)
C60 C41 C56 La4 -60.2(7)
C43 C39 C56 C70 -145.9(6)
C8 C39 C56 C70 -2.9(9)
La4 C39 C56 C70 -58.0(6)
C43 C39 C56 C41 0.8(7)
C8 C39 C56 C41 143.8(6)
La4 C39 C56 C41 88.6(6)
C43 C39 C56 La4 -87.9(6)
C8 C39 C56 La4 55.2(7)
C24 C29 C57 C30 -146.8(5)
C17 C29 C57 C30 1.7(6)
La2 C29 C57 C30 -67.7(5)
C24 C29 C57 C16 5.1(8)
C17 C29 C57 C16 153.6(5)
La2 C29 C57 C16 84.1(6)
C14 C16 C57 C30 147.8(6)
C40 C16 C57 C30 -3.3(8)
C14 C16 C57 C29 -1.7(8)
C40 C16 C57 C29 -152.9(5)
C55 C36 C58 C76 -145.0(6)
C35 C36 C58 C76 3.2(9)
La3 C36 C58 C76 -42.4(6)
C55 C36 C58 C66 -2.2(9)
C35 C36 C58 C66 145.9(6)
La3 C36 C58 C66 100.3(6)
C55 C36 C58 La3 -102.5(6)
C35 C36 C58 La3 45.6(6)
C11 C20 C59 C5 -151.5(6)
C35 C20 C59 C5 -0.8(6)
La3 C20 C59 C5 -99.3(6)
C11 C20 C59 C49 -0.2(9)
C35 C20 C59 C49 150.5(5)
La3 C20 C59 C49 52.0(7)
C11 C20 C59 La3 -52.2(6)
C35 C20 C59 La3 98.5(6)
C4 C5 C59 C20 145.9(5)
C13 C5 C59 C20 -3.2(6)
La2 C5 C59 C20 66.5(5)
C4 C5 C59 C49 -3.4(8)
C13 C5 C59 C49 -152.5(5)
La2 C5 C59 C49 -82.8(6)
C4 C5 C59 La3 87.2(6)
C13 C5 C59 La3 -61.9(6)
La2 C5 C59 La3 7.9(5)
C54 C49 C59 C20 -147.2(5)
C79 C49 C59 C20 4.7(8)
La3 C49 C59 C20 -41.0(6)
C54 C49 C59 C5 -0.3(8)
C79 C49 C59 C5 151.5(6)
La3 C49 C59 C5 105.9(6)
C54 C49 C59 La3 -106.2(6)
C79 C49 C59 La3 45.7(6)
C42 C41 C60 C62 2.3(9)
C56 C41 C60 C62 146.4(6)
La4 C41 C60 C62 96.5(6)
C42 C41 C60 C78 -145.3(6)
C56 C41 C60 C78 -1.2(9)
La4 C41 C60 C78 -51.1(6)
C42 C41 C60 La4 -94.2(6)
C56 C41 C60 La4 49.9(6)
C88 C85 C89 C83 59.2(6)
C88 C85 C89 C81 -60.7(6)
C87 C83 C89 C85 -59.0(6)
C87 C83 C89 C81 60.9(6)
C1 C81 C89 C85 -171.4(4)
C2 C81 C89 C85 -68.0(6)
C84 C81 C89 C85 59.5(6)
C1 C81 C89 C83 68.7(6)
C2 C81 C89 C83 172.1(5)
C84 C81 C89 C83 -60.4(6)
C32 C45 C61 C37 -145.9(6)
C33 C45 C61 C37 3.5(8)
La4 C45 C61 C37 -48.9(6)
C32 C45 C61 C14 -5.8(8)
C33 C45 C61 C14 143.5(6)
La4 C45 C61 C14 91.1(6)
C32 C45 C61 La4 -97.0(6)
C33 C45 C61 La4 52.4(6)
C70 C37 C61 C45 -1.0(9)
C9 C37 C61 C45 145.1(6)
La4 C37 C61 C45 58.4(7)
C70 C37 C61 C14 -145.0(6)
C9 C37 C61 C14 1.1(7)
La4 C37 C61 C14 -85.7(6)
C70 C37 C61 La4 -59.4(6)
C9 C37 C61 La4 86.8(6)
C16 C14 C61 C45 1.4(9)
C38 C14 C61 C45 -145.7(6)
C16 C14 C61 C37 146.1(6)
C38 C14 C61 C37 -1.0(7)
C16 C14 C61 La4 84.8(6)
C38 C14 C61 La4 -62.2(6)
C69 C19 C62 C60 -146.3(6)
C44 C19 C62 C60 3.6(9)
C69 C19 C62 C65 1.2(7)
C44 C19 C62 C65 151.2(6)
C69 C19 C62 La1 -58.4(5)
C44 C19 C62 La1 91.5(6)
C41 C60 C62 C19 -5.2(8)
C78 C60 C62 C19 143.4(6)
La4 C60 C62 C19 69.2(7)
C41 C60 C62 C65 -148.3(6)
C78 C60 C62 C65 0.3(8)
La4 C60 C62 C65 -73.9(7)
C41 C60 C62 La1 -98.7(5)
C78 C60 C62 La1 49.9(5)
La4 C60 C62 La1 -24.3(4)
C73 C65 C62 C19 -148.2(6)
C50 C65 C62 C19 -1.2(7)
La1 C65 C62 C19 -85.0(4)
C73 C65 C62 C60 -1.4(9)
C50 C65 C62 C60 145.5(6)
La1 C65 C62 C60 61.8(5)
C73 C65 C62 La1 -63.2(5)
C50 C65 C62 La1 83.8(4)
C73 La1 C62 C19 142.2(5)
C74 La1 C62 C19 125.9(5)
C65 La1 C62 C19 108.6(6)
C12 La1 C62 C19 -178.4(5)
C80 La1 C62 C19 93.4(4)
C23 La1 C62 C19 143.5(4)
C50 La1 C62 C19 65.8(5)
C34 La1 C62 C19 68.9(4)
C15 La1 C62 C19 -168.7(4)
C6 La1 C62 C19 176.3(4)
C78 La1 C62 C19 -146.4(5)
C73 La1 C62 C60 -97.9(4)
C74 La1 C62 C60 -114.2(4)
C65 La1 C62 C60 -131.5(6)
C12 La1 C62 C60 -58.6(4)
C80 La1 C62 C60 -146.8(4)
C23 La1 C62 C60 -96.6(4)
C50 La1 C62 C60 -174.3(5)
C34 La1 C62 C60 -171.2(4)
C15 La1 C62 C60 -48.8(4)
C6 La1 C62 C60 -63.9(4)
C78 La1 C62 C60 -26.6(3)
C73 La1 C62 C65 33.6(4)
C74 La1 C62 C65 17.3(4)
C12 La1 C62 C65 73.0(4)
C80 La1 C62 C65 -15.2(4)
C23 La1 C62 C65 34.9(4)
C50 La1 C62 C65 -42.8(4)
C34 La1 C62 C65 -39.7(4)
C15 La1 C62 C65 82.7(4)
C6 La1 C62 C65 67.7(4)
C78 La1 C62 C65 105.0(4)
C4 C3 C63 C10 11.1(8)
C2 C3 C63 C10 161.6(5)
La2 C3 C63 C10 89.6(6)
C4 C3 C63 C68 -140.7(5)
C2 C3 C63 C68 9.9(6)
La2 C3 C63 C68 -62.1(4)
C4 C3 C63 La2 -78.6(4)
C2 C3 C63 La2 72.0(4)
C77 C10 C63 C3 -2.3(8)
C43 C10 C63 C3 -155.0(6)
C77 C10 C63 C68 146.6(6)
C43 C10 C63 C68 -6.1(8)
C77 C10 C63 La2 64.5(5)
C43 C10 C63 La2 -88.2(6)
C17 La2 C63 C3 -54.9(4)
C13 La2 C63 C3 4.4(4)
C2 La2 C63 C3 -43.0(4)
C28 La2 C63 C3 -86.3(4)
C1 La2 C63 C3 -27.9(4)
C29 La2 C63 C3 -87.9(4)
C5 La2 C63 C3 29.7(4)
C24 La2 C63 C3 -100.8(4)
C4 La2 C63 C3 35.9(4)
C68 La2 C63 C3 -120.0(5)
C17 La2 C63 C10 -177.8(4)
C13 La2 C63 C10 -118.5(4)
C2 La2 C63 C10 -166.0(5)
C3 La2 C63 C10 -122.9(6)
C28 La2 C63 C10 150.7(5)
C1 La2 C63 C10 -150.9(4)
C29 La2 C63 C10 149.2(4)
C5 La2 C63 C10 -93.3(4)
C24 La2 C63 C10 136.3(4)
C4 La2 C63 C10 -87.0(4)
C68 La2 C63 C10 117.1(5)
C17 La2 C63 C68 65.1(4)
C13 La2 C63 C68 124.4(3)
C2 La2 C63 C68 77.0(4)
C3 La2 C63 C68 120.0(5)
C28 La2 C63 C68 33.7(3)
C1 La2 C63 C68 92.1(3)
C29 La2 C63 C68 32.1(4)
C5 La2 C63 C68 149.7(3)
C24 La2 C63 C68 19.2(3)
C4 La2 C63 C68 155.9(4)
C15 C33 C64 C78 1.8(6)
C45 C33 C64 C78 -148.4(5)
La4 C33 C64 C78 -90.0(6)
C15 C33 C64 C70 150.4(6)
C45 C33 C64 C70 0.1(8)
La4 C33 C64 C70 58.5(6)
C15 C33 C64 La4 91.8(6)
C45 C33 C64 La4 -58.4(6)
C29 C57 C30 C48 151.5(6)
C16 C57 C30 C48 -1.6(9)
C29 C57 C30 C55 2.4(6)
C16 C57 C30 C55 -150.8(5)
C66 C48 C30 C57 -145.1(6)
C31 C48 C30 C57 4.9(9)
C66 C48 C30 C55 0.2(8)
C31 C48 C30 C55 150.3(6)
C36 C55 C30 C57 145.8(6)
C17 C55 C30 C57 -5.6(6)
La2 C55 C30 C57 54.0(5)
C36 C55 C30 C48 -4.6(9)
C17 C55 C30 C48 -156.0(5)
La2 C55 C30 C48 -96.4(5)
C31 C48 C66 C67 -4.8(9)
C30 C48 C66 C67 144.2(6)
C31 C48 C66 C58 -145.8(6)
C30 C48 C66 C58 3.1(9)
C36 C58 C66 C48 -2.2(9)
C76 C58 C66 C48 145.1(6)
La3 C58 C66 C48 89.3(7)
C36 C58 C66 C67 -148.1(6)
C76 C58 C66 C67 -0.7(7)
La3 C58 C66 C67 -56.5(6)
C65 C73 C74 C80 -0.4(8)
C12 C73 C74 C80 138.6(6)
La1 C73 C74 C80 68.8(5)
C65 C73 C74 C23 -138.0(6)
C12 C73 C74 C23 1.1(8)
La1 C73 C74 C23 -68.8(5)
C65 C73 C74 La1 -69.2(5)
C12 C73 C74 La1 69.9(4)
C53 C80 C74 C73 -144.3(6)
C34 C80 C74 C73 -0.6(9)
La1 C80 C74 C73 -63.9(5)
C53 C80 C74 C23 -0.8(7)
C34 C80 C74 C23 142.9(6)
La1 C80 C74 C23 79.7(4)
C53 C80 C74 La1 -80.5(4)
C34 C80 C74 La1 63.3(5)
C7 C23 C74 C73 143.5(6)
C6 C23 C74 C73 -1.1(8)
La1 C23 C74 C73 63.7(5)
C7 C23 C74 C80 0.5(7)
C6 C23 C74 C80 -144.2(5)
La1 C23 C74 C80 -79.3(4)
C7 C23 C74 La1 79.8(4)
C6 C23 C74 La1 -64.8(5)
C65 La1 C74 C73 33.3(4)
C12 La1 C74 C73 -34.0(3)
C80 La1 C74 C73 126.1(6)
C23 La1 C74 C73 -127.1(5)
C50 La1 C74 C73 67.3(4)
C34 La1 C74 C73 99.0(4)
C15 La1 C74 C73 -68.1(4)
C6 La1 C74 C73 -99.4(4)
C78 La1 C74 C73 -24.5(4)
C62 La1 C74 C73 23.5(4)
C73 La1 C74 C80 -126.1(6)
C65 La1 C74 C80 -92.8(4)
C12 La1 C74 C80 -160.1(4)
C23 La1 C74 C80 106.9(5)
C50 La1 C74 C80 -58.7(4)
C34 La1 C74 C80 -27.1(3)
C15 La1 C74 C80 165.8(4)
C6 La1 C74 C80 134.6(4)
C78 La1 C74 C80 -150.5(4)
C62 La1 C74 C80 -102.6(4)
C73 La1 C74 C23 127.1(5)
C65 La1 C74 C23 160.3(4)
C12 La1 C74 C23 93.0(4)
C80 La1 C74 C23 -106.9(5)
C50 La1 C74 C23 -165.6(4)
C34 La1 C74 C23 -134.0(4)
C15 La1 C74 C23 58.9(3)
C6 La1 C74 C23 27.7(3)
C78 La1 C74 C23 102.6(4)
C62 La1 C74 C23 150.5(4)
C9 C8 C68 C28 3.9(9)
C39 C8 C68 C28 156.5(6)
La4 C8 C68 C28 78.4(7)
C9 C8 C68 C63 -145.9(6)
C39 C8 C68 C63 6.7(9)
La4 C8 C68 C63 -71.4(7)
C9 C8 C68 La2 -63.4(6)
C39 C8 C68 La2 89.2(6)
La4 C8 C68 La2 11.1(5)
C2 C28 C68 C8 -162.4(6)
C24 C28 C68 C8 -14.0(9)
La2 C28 C68 C8 -90.8(6)
C2 C28 C68 C63 -9.6(6)
C24 C28 C68 C63 138.8(5)
La2 C28 C68 C63 62.0(4)
C2 C28 C68 La2 -71.6(4)
C24 C28 C68 La2 76.8(5)
C3 C63 C68 C8 153.8(6)
C10 C63 C68 C8 -0.2(9)
La2 C63 C68 C8 99.9(5)
C3 C63 C68 C28 -0.2(7)
C10 C63 C68 C28 -154.1(5)
La2 C63 C68 C28 -54.1(4)
C3 C63 C68 La2 53.8(4)
C10 C63 C68 La2 -100.1(5)
C17 La2 C68 C8 117.6(4)
C13 La2 C68 C8 177.2(4)
C2 La2 C68 C8 164.1(5)
C3 La2 C68 C8 -152.0(5)
C28 La2 C68 C8 121.0(6)
C1 La2 C68 C8 150.5(4)
C29 La2 C68 C8 92.5(4)
C5 La2 C68 C8 -149.9(4)
C24 La2 C68 C8 85.7(5)
C4 La2 C68 C8 -137.5(5)
C63 La2 C68 C8 -118.5(6)
C17 La2 C68 C28 -3.5(4)
C13 La2 C68 C28 56.2(4)
C2 La2 C68 C28 43.1(3)
C3 La2 C68 C28 87.0(4)
C1 La2 C68 C28 29.5(4)
C29 La2 C68 C28 -28.6(3)
C5 La2 C68 C28 89.1(4)
C24 La2 C68 C28 -35.3(3)
C4 La2 C68 C28 101.5(4)
C63 La2 C68 C28 120.5(5)
C17 La2 C68 C63 -124.0(3)
C13 La2 C68 C63 -64.4(4)
C2 La2 C68 C63 -77.4(4)
C3 La2 C68 C63 -33.5(3)
C28 La2 C68 C63 -120.5(5)
C1 La2 C68 C63 -91.0(3)
C29 La2 C68 C63 -149.1(3)
C5 La2 C68 C63 -31.4(4)
C24 La2 C68 C63 -155.8(4)
C4 La2 C68 C63 -19.0(3)
C62 C19 C69 C50 -0.7(7)
C44 C19 C69 C50 -150.6(6)
C62 C19 C69 C18 149.0(6)
C44 C19 C69 C18 -0.9(9)
C25 C18 C69 C50 -0.3(9)
C26 C18 C69 C50 149.1(6)
C25 C18 C69 C19 -145.6(6)
C26 C18 C69 C19 3.9(8)
C83 C87 C90 C84 60.1(6)
C82 C87 C90 C84 -59.8(6)
C86 C84 C90 C87 59.7(6)
C81 C84 C90 C87 -60.6(6)
C41 C56 C70 C37 -144.3(6)
C39 C56 C70 C37 -2.8(9)
La4 C56 C70 C37 -73.8(6)
C41 C56 C70 C64 4.5(9)
C39 C56 C70 C64 146.0(6)
La4 C56 C70 C64 75.0(6)
C41 C56 C70 La4 -70.5(7)
C39 C56 C70 La4 71.0(7)
C9 C37 C70 C56 4.9(9)
C61 C37 C70 C56 146.3(6)
La4 C37 C70 C56 75.2(7)
C9 C37 C70 C64 -143.4(6)
C61 C37 C70 C64 -2.0(9)
La4 C37 C70 C64 -73.0(6)
C9 C37 C70 La4 -70.3(7)
C61 C37 C70 La4 71.1(7)
C78 C64 C70 C56 -3.1(9)
C33 C64 C70 C56 -146.6(6)
La4 C64 C70 C56 -76.2(6)
C78 C64 C70 C37 145.9(6)
C33 C64 C70 C37 2.4(8)
La4 C64 C70 C37 72.8(6)
C78 C64 C70 La4 73.1(7)
C33 C64 C70 La4 -70.4(7)
C51 C21 C71 C53 -138.8(7)
C75 C21 C71 C53 -5.7(9)
La3 C21 C71 C53 -100.4(7)
C51 C21 C71 C47 13.7(11)
C75 C21 C71 C47 146.8(6)
La3 C21 C71 C47 52.1(6)
C51 C21 C71 La3 -38.4(7)
C75 C21 C71 La3 94.7(6)
C80 C53 C71 C21 1.0(10)
C7 C53 C71 C21 148.0(6)
La1 C53 C71 C21 66.0(7)
C80 C53 C71 C47 -150.7(6)
C7 C53 C71 C47 -3.7(9)
La1 C53 C71 C47 -85.7(6)
C80 C53 C71 La3 -73.5(8)
C7 C53 C71 La3 73.5(7)
La1 C53 C71 La3 -8.5(6)
C76 C47 C71 C21 -8.5(9)
C67 C47 C71 C21 -149.7(6)
La3 C47 C71 C21 -50.7(6)
C76 C47 C71 C53 144.8(6)
C67 C47 C71 C53 3.5(9)
La3 C47 C71 C53 102.5(6)
C76 C47 C71 La3 42.2(6)
C67 C47 C71 La3 -99.0(7)
C18 C26 C72 C77 -144.6(6)
C54 C26 C72 C77 -0.6(7)
C18 C26 C72 C44 1.0(9)
C54 C26 C72 C44 145.0(6)
C42 C44 C72 C26 -146.1(6)
C19 C44 C72 C26 2.2(9)
C42 C44 C72 C77 -4.7(9)
C19 C44 C72 C77 143.6(6)
C19 C69 C50 C34 146.1(6)
C18 C69 C50 C34 -2.9(10)
C19 C69 C50 C65 -0.1(7)
C18 C69 C50 C65 -149.1(6)
C19 C69 C50 La1 66.7(5)
C18 C69 C50 La1 -82.4(6)
C75 C34 C50 C69 4.1(9)
C80 C34 C50 C69 -144.7(6)
La1 C34 C50 C69 -92.1(6)
C75 C34 C50 C65 146.4(6)
C80 C34 C50 C65 -2.4(9)
La1 C34 C50 C65 50.2(5)
C75 C34 C50 La1 96.2(5)
C80 C34 C50 La1 -52.6(5)
C73 C65 C50 C69 147.2(6)
C62 C65 C50 C69 0.8(7)
La1 C65 C50 C69 90.3(5)
C73 C65 C50 C34 1.5(9)
C62 C65 C50 C34 -144.9(6)
La1 C65 C50 C34 -55.4(6)
C73 C65 C50 La1 56.9(5)
C62 C65 C50 La1 -89.5(4)
C73 La1 C50 C69 -137.3(5)
C74 La1 C50 C69 -176.2(5)
C65 La1 C50 C69 -107.7(6)
C12 La1 C50 C69 -119.3(5)
C80 La1 C50 C69 147.8(5)
C23 La1 C50 C69 175.7(4)
C34 La1 C50 C69 118.7(6)
C15 La1 C50 C69 -131.5(4)
C6 La1 C50 C69 -163.3(4)
C78 La1 C50 C69 -90.8(4)
C62 La1 C50 C69 -67.5(5)
C73 La1 C50 C34 104.0(4)
C74 La1 C50 C34 65.1(4)
C65 La1 C50 C34 133.6(6)
C12 La1 C50 C34 122.0(4)
C80 La1 C50 C34 29.1(3)
C23 La1 C50 C34 57.1(4)
C15 La1 C50 C34 109.9(4)
C6 La1 C50 C34 78.0(4)
C78 La1 C50 C34 150.5(4)
C62 La1 C50 C34 173.8(5)
C73 La1 C50 C65 -29.6(4)
C74 La1 C50 C65 -68.5(4)
C12 La1 C50 C65 -11.6(4)
C80 La1 C50 C65 -104.5(4)
C23 La1 C50 C65 -76.5(4)
C34 La1 C50 C65 -133.6(6)
C15 La1 C50 C65 -23.7(5)
C6 La1 C50 C65 -55.5(5)
C78 La1 C50 C65 17.0(4)
C62 La1 C50 C65 40.2(4)
C52 C27 C67 C47 145.1(6)
C7 C27 C67 C47 -5.0(9)
C52 C27 C67 C66 5.5(9)
C7 C27 C67 C66 -144.6(6)
C76 C47 C67 C27 -144.2(6)
C71 C47 C67 C27 0.8(9)
La3 C47 C67 C27 -84.3(7)
C76 C47 C67 C66 -0.5(7)
C71 C47 C67 C66 144.5(6)
La3 C47 C67 C66 59.4(6)
C48 C66 C67 C27 -0.8(9)
C58 C66 C67 C27 145.2(6)
C48 C66 C67 C47 -145.3(6)
C58 C66 C67 C47 0.8(7)
C50 C34 C75 C25 -2.2(9)
C80 C34 C75 C25 146.4(6)
La1 C34 C75 C25 76.4(6)
C50 C34 C75 C21 -146.6(6)
C80 C34 C75 C21 2.1(9)
La1 C34 C75 C21 -67.9(6)
C18 C25 C75 C34 -1.1(9)
C79 C25 C75 C34 -148.3(6)
C18 C25 C75 C21 147.7(6)
C79 C25 C75 C21 0.4(7)
C71 C21 C75 C34 4.3(9)
C51 C21 C75 C34 147.6(6)
La3 C21 C75 C34 90.9(7)
C71 C21 C75 C25 -144.3(6)
C51 C21 C75 C25 -0.9(6)
La3 C21 C75 C25 -57.7(6)
C51 C11 C76 C47 6.1(9)
C20 C11 C76 C47 -143.7(6)
La3 C11 C76 C47 -66.4(8)
C51 C11 C76 C58 146.1(6)
C20 C11 C76 C58 -3.7(9)
La3 C11 C76 C58 73.6(7)
C51 C11 C76 La3 72.6(7)
C20 C11 C76 La3 -77.2(7)
C71 C47 C76 C11 -0.8(9)
C67 C47 C76 C11 144.6(6)
La3 C47 C76 C11 50.7(6)
C71 C47 C76 C58 -145.3(6)
C67 C47 C76 C58 0.1(7)
La3 C47 C76 C58 -93.9(6)
C71 C47 C76 La3 -51.5(7)
C67 C47 C76 La3 93.9(6)
C36 C58 C76 C11 1.8(9)
C66 C58 C76 C11 -144.4(6)
La3 C58 C76 C11 -54.2(6)
C36 C58 C76 C47 146.6(6)
C66 C58 C76 C47 0.4(7)
La3 C58 C76 C47 90.6(6)
C36 C58 C76 La3 56.0(7)
C66 C58 C76 La3 -90.2(6)
C43 C10 C77 C72 4.1(9)
C63 C10 C77 C72 -148.6(6)
C43 C10 C77 C22 146.6(6)
C63 C10 C77 C22 -6.1(8)
C26 C72 C77 C10 147.3(6)
C44 C72 C77 C10 1.0(9)
C26 C72 C77 C22 0.9(7)
C44 C72 C77 C22 -145.4(6)
C54 C22 C77 C10 -147.1(5)
C4 C22 C77 C10 5.8(9)
C54 C22 C77 C72 -0.8(7)
C4 C22 C77 C72 152.1(5)
C70 C64 C78 C60 -0.3(9)
C33 C64 C78 C60 147.5(5)
La4 C64 C78 C60 59.7(7)
C70 C64 C78 C12 -150.2(6)
C33 C64 C78 C12 -2.4(7)
La4 C64 C78 C12 -90.2(6)
C70 C64 C78 La4 -60.0(6)
C33 C64 C78 La4 87.8(5)
C70 C64 C78 La1 -89.4(6)
C33 C64 C78 La1 58.4(4)
La4 C64 C78 La1 -29.4(4)
C41 C60 C78 C64 2.4(9)
C62 C60 C78 C64 -145.8(6)
La4 C60 C78 C64 -48.6(6)
C41 C60 C78 C12 148.1(6)
C62 C60 C78 C12 -0.1(8)
La4 C60 C78 C12 97.0(6)
C41 C60 C78 La4 51.1(6)
C62 C60 C78 La4 -97.2(6)
C41 C60 C78 La1 98.2(5)
C62 C60 C78 La1 -50.0(5)
La4 C60 C78 La1 47.1(3)
C73 C12 C78 C64 149.4(5)
C15 C12 C78 C64 2.1(6)
La1 C12 C78 C64 86.8(5)
C73 C12 C78 C60 1.0(8)
C15 C12 C78 C60 -146.3(5)
La1 C12 C78 C60 -61.6(6)
C73 C12 C78 La4 88.3(6)
C15 C12 C78 La4 -59.0(5)
La1 C12 C78 La4 25.7(4)
C73 C12 C78 La1 62.6(5)
C15 C12 C78 La1 -84.7(4)
C73 La1 C78 C64 -143.1(5)
C74 La1 C78 C64 -126.1(4)
C65 La1 C78 C64 177.9(5)
C12 La1 C78 C64 -108.9(6)
C80 La1 C78 C64 -143.4(4)
C23 La1 C78 C64 -93.2(4)
C50 La1 C78 C64 168.0(4)
C34 La1 C78 C64 -176.7(4)
C15 La1 C78 C64 -66.3(4)
C6 La1 C78 C64 -69.7(4)
C62 La1 C78 C64 145.1(5)
C73 La1 C78 C60 98.4(4)
C74 La1 C78 C60 115.4(4)
C65 La1 C78 C60 59.4(4)
C12 La1 C78 C60 132.5(6)
C80 La1 C78 C60 98.0(4)
C23 La1 C78 C60 148.3(4)
C50 La1 C78 C60 49.5(4)
C34 La1 C78 C60 64.7(4)
C15 La1 C78 C60 175.1(5)
C6 La1 C78 C60 171.8(4)
C62 La1 C78 C60 26.5(4)
C73 La1 C78 C12 -34.2(4)
C74 La1 C78 C12 -17.2(4)
C65 La1 C78 C12 -73.2(4)
C80 La1 C78 C12 -34.5(4)
C23 La1 C78 C12 15.7(4)
C50 La1 C78 C12 -83.1(4)
C34 La1 C78 C12 -67.8(4)
C15 La1 C78 C12 42.6(4)
C6 La1 C78 C12 39.2(4)
C62 La1 C78 C12 -106.0(4)
C73 La1 C78 La4 -178.4(5)
C74 La1 C78 La4 -161.4(5)
C65 La1 C78 La4 142.6(5)
C12 La1 C78 La4 -144.2(6)
C80 La1 C78 La4 -178.7(5)
C23 La1 C78 La4 -128.5(4)
C50 La1 C78 La4 132.7(4)
C34 La1 C78 La4 148.0(4)
C15 La1 C78 La4 -101.7(5)
C6 La1 C78 La4 -105.0(4)
C62 La1 C78 La4 109.8(5)
C54 C49 C79 C51 145.3(6)
C59 C49 C79 C51 -5.4(9)
La3 C49 C79 C51 42.1(6)
C54 C49 C79 C25 5.8(9)
C59 C49 C79 C25 -145.0(6)
La3 C49 C79 C25 -97.4(6)
C54 C49 C79 La3 103.2(6)
C59 C49 C79 La3 -47.5(6)
C11 C51 C79 C49 1.6(9)
C21 C51 C79 C49 -144.4(6)
La3 C51 C79 C49 -54.7(7)
C11 C51 C79 C25 145.0(6)
C21 C51 C79 C25 -1.0(7)
La3 C51 C79 C25 88.7(6)
C11 C51 C79 La3 56.3(7)
C21 C51 C79 La3 -89.7(6)
C18 C25 C79 C49 -2.4(9)
C75 C25 C79 C49 145.0(6)
C18 C25 C79 C51 -147.2(6)
C75 C25 C79 C51 0.3(7)
C18 C25 C79 La3 -91.3(7)
C75 C25 C79 La3 56.1(6)
C76 C11 La3 C51 121.6(6)
C20 C11 La3 C51 -119.4(7)
C51 C11 La3 C20 119.4(7)
C76 C11 La3 C20 -118.9(6)
C51 C11 La3 C76 -121.6(6)
C20 C11 La3 C76 118.9(6)
C51 C11 La3 C21 -32.8(4)
C76 C11 La3 C21 88.8(5)
C20 C11 La3 C21 -152.3(6)
C51 C11 La3 C79 29.8(4)
C76 C11 La3 C79 151.4(5)
C20 C11 La3 C79 -89.7(5)
C51 C11 La3 C47 -93.4(5)
C76 C11 La3 C47 28.2(4)
C20 C11 La3 C47 147.2(5)
C51 C11 La3 C59 91.9(5)
C76 C11 La3 C59 -146.5(5)
C20 C11 La3 C59 -27.5(4)
C51 C11 La3 C58 -151.2(5)
C76 C11 La3 C58 -29.5(4)
C20 C11 La3 C58 89.4(5)
C51 C11 La3 C71 -62.0(5)
C76 C11 La3 C71 59.6(4)
C20 C11 La3 C71 178.6(5)
C51 C11 La3 C35 148.2(5)
C76 C11 La3 C35 -90.2(5)
C20 C11 La3 C35 28.8(4)
C51 C11 La3 C49 60.8(4)
C76 C11 La3 C49 -177.6(5)
C20 C11 La3 C49 -58.7(4)
C79 C51 La3 C11 125.9(7)
C21 C51 La3 C11 -121.0(7)
C11 C51 La3 C20 -37.4(5)
C79 C51 La3 C20 88.5(5)
C21 C51 La3 C20 -158.4(6)
C11 C51 La3 C76 35.8(5)
C79 C51 La3 C76 161.7(5)
C21 C51 La3 C76 -85.2(6)
C11 C51 La3 C21 121.0(7)
C79 C51 La3 C21 -113.1(6)
C11 C51 La3 C79 -125.9(7)
C21 C51 La3 C79 113.1(6)
C11 C51 La3 C47 70.5(5)
C79 C51 La3 C47 -163.6(5)
C21 C51 La3 C47 -50.5(5)
C11 C51 La3 C59 -71.5(5)
C79 C51 La3 C59 54.3(4)
C21 C51 La3 C59 167.5(6)
C11 C51 La3 C58 25.6(5)
C79 C51 La3 C58 151.5(5)
C21 C51 La3 C58 -95.4(6)
C11 C51 La3 C71 101.4(6)
C79 C51 La3 C71 -132.7(5)
C21 C51 La3 C71 -19.6(4)
C11 C51 La3 C35 -28.1(5)
C79 C51 La3 C35 97.8(5)
C21 C51 La3 C35 -149.1(6)
C11 C51 La3 C49 -101.8(5)
C79 C51 La3 C49 24.1(4)
C21 C51 La3 C49 137.2(6)
C59 C20 La3 C11 -128.6(7)
C35 C20 La3 C11 124.3(7)
C59 C20 La3 C51 -91.1(5)
C11 C20 La3 C51 37.6(5)
C35 C20 La3 C51 161.9(5)
C59 C20 La3 C76 -166.0(5)
C11 C20 La3 C76 -37.3(5)
C35 C20 La3 C76 87.0(5)
C59 C20 La3 C21 -103.4(6)
C11 C20 La3 C21 25.3(5)
C35 C20 La3 C21 149.6(6)
C59 C20 La3 C79 -55.1(5)
C11 C20 La3 C79 73.6(5)
C35 C20 La3 C79 -162.1(5)
C59 C20 La3 C47 -158.4(6)
C11 C20 La3 C47 -29.7(5)
C35 C20 La3 C47 94.6(6)
C11 C20 La3 C59 128.6(7)
C35 C20 La3 C59 -107.0(6)
C59 C20 La3 C58 159.7(5)
C11 C20 La3 C58 -71.7(5)
C35 C20 La3 C58 52.6(5)
C59 C20 La3 C71 -130.2(6)
C11 C20 La3 C71 -1.5(6)
C35 C20 La3 C71 122.8(6)
C59 C20 La3 C35 107.0(6)
C11 C20 La3 C35 -124.3(7)
C59 C20 La3 C49 -24.9(4)
C11 C20 La3 C49 103.7(6)
C35 C20 La3 C49 -131.9(5)
C47 C76 La3 C11 128.4(7)
C58 C76 La3 C11 -124.1(7)
C11 C76 La3 C51 -36.5(4)
C47 C76 La3 C51 91.8(6)
C58 C76 La3 C51 -160.7(5)
C11 C76 La3 C20 37.8(4)
C47 C76 La3 C20 166.2(6)
C58 C76 La3 C20 -86.3(5)
C11 C76 La3 C21 -73.7(5)
C47 C76 La3 C21 54.6(5)
C58 C76 La3 C21 162.1(5)
C11 C76 La3 C79 -26.2(5)
C47 C76 La3 C79 102.1(6)
C58 C76 La3 C79 -150.4(6)
C11 C76 La3 C47 -128.4(7)
C58 C76 La3 C47 107.5(6)
C11 C76 La3 C59 30.3(5)
C47 C76 La3 C59 158.7(6)
C58 C76 La3 C59 -93.8(6)
C11 C76 La3 C58 124.1(7)
C47 C76 La3 C58 -107.5(6)
C11 C76 La3 C71 -103.9(6)
C47 C76 La3 C71 24.5(4)
C58 C76 La3 C71 132.0(5)
C11 C76 La3 C35 71.3(5)
C47 C76 La3 C35 -160.4(5)
C58 C76 La3 C35 -52.9(4)
C11 C76 La3 C49 2.5(5)
C47 C76 La3 C49 130.9(7)
C58 C76 La3 C49 -121.6(6)
C71 C21 La3 C11 -105.1(6)
C51 C21 La3 C11 38.2(5)
C75 C21 La3 C11 138.6(6)
C71 C21 La3 C51 -143.3(8)
C75 C21 La3 C51 100.4(6)
C71 C21 La3 C20 -122.9(7)
C51 C21 La3 C20 20.4(6)
C75 C21 La3 C20 120.7(6)
C71 C21 La3 C76 -62.2(5)
C51 C21 La3 C76 81.1(6)
C75 C21 La3 C76 -178.5(5)
C71 C21 La3 C79 178.7(6)
C51 C21 La3 C79 -38.1(5)
C75 C21 La3 C79 62.3(4)
C71 C21 La3 C47 -28.9(4)
C51 C21 La3 C47 114.3(6)
C75 C21 La3 C47 -145.3(4)
C71 C21 La3 C59 -155.7(6)
C51 C21 La3 C59 -12.4(6)
C75 C21 La3 C59 88.0(6)
C71 C21 La3 C58 -52.7(6)
C51 C21 La3 C58 90.5(7)
C75 C21 La3 C58 -169.1(5)
C51 C21 La3 C71 143.3(8)
C75 C21 La3 C71 -116.3(6)
C71 C21 La3 C35 -104.0(8)
C51 C21 La3 C35 39.3(7)
C75 C21 La3 C35 139.7(7)
C71 C21 La3 C49 -178.9(6)
C51 C21 La3 C49 -35.6(5)
C75 C21 La3 C49 64.8(5)
C49 C79 La3 C11 100.5(6)
C51 C79 La3 C11 -35.5(5)
C25 C79 La3 C11 -140.8(6)
C49 C79 La3 C51 136.0(7)
C25 C79 La3 C51 -105.4(7)
C49 C79 La3 C20 57.5(5)
C51 C79 La3 C20 -78.6(6)
C25 C79 La3 C20 176.1(6)
C49 C79 La3 C76 118.7(6)
C51 C79 La3 C76 -17.3(5)
C25 C79 La3 C76 -122.7(6)
C49 C79 La3 C21 175.2(6)
C51 C79 La3 C21 39.2(4)
C25 C79 La3 C21 -66.2(5)
C49 C79 La3 C47 152.3(6)
C51 C79 La3 C47 16.3(5)
C25 C79 La3 C47 -89.1(6)
C49 C79 La3 C59 25.4(4)
C51 C79 La3 C59 -110.6(6)
C25 C79 La3 C59 144.0(6)
C49 C79 La3 C58 99.5(8)
C51 C79 La3 C58 -36.5(7)
C25 C79 La3 C58 -141.9(8)
C49 C79 La3 C71 175.8(5)
C51 C79 La3 C71 39.8(5)
C25 C79 La3 C71 -65.5(6)
C49 C79 La3 C35 48.2(6)
C51 C79 La3 C35 -87.8(6)
C25 C79 La3 C35 166.8(6)
C51 C79 La3 C49 -136.0(7)
C25 C79 La3 C49 118.6(7)
C76 C47 La3 C11 -33.7(5)
C71 C47 La3 C11 102.7(6)
C67 C47 La3 C11 -137.8(6)
C76 C47 La3 C51 -76.4(6)
C71 C47 La3 C51 60.1(5)
C67 C47 La3 C51 179.5(5)
C76 C47 La3 C20 -12.9(6)
C71 C47 La3 C20 123.5(6)
C67 C47 La3 C20 -117.0(6)
C71 C47 La3 C76 136.4(7)
C67 C47 La3 C76 -104.1(7)
C76 C47 La3 C21 -109.2(6)
C71 C47 La3 C21 27.2(4)
C67 C47 La3 C21 146.6(5)
C76 C47 La3 C79 -85.7(7)
C71 C47 La3 C79 50.7(6)
C67 C47 La3 C79 170.1(5)
C76 C47 La3 C59 -27.5(8)
C71 C47 La3 C59 108.9(8)
C67 C47 La3 C59 -131.7(8)
C76 C47 La3 C58 40.2(5)
C71 C47 La3 C58 176.6(5)
C67 C47 La3 C58 -64.0(5)
C76 C47 La3 C71 -136.4(7)
C67 C47 La3 C71 119.4(6)
C76 C47 La3 C35 18.6(5)
C71 C47 La3 C35 155.0(6)
C67 C47 La3 C35 -85.5(6)
C76 C47 La3 C49 -67.6(8)
C71 C47 La3 C49 68.9(8)
C67 C47 La3 C49 -171.7(7)
C20 C59 La3 C11 34.0(5)
C5 C59 La3 C11 135.6(6)
C49 C59 La3 C11 -101.4(6)
C20 C59 La3 C51 77.0(6)
C5 C59 La3 C51 178.6(5)
C49 C59 La3 C51 -58.4(5)
C5 C59 La3 C20 101.6(6)
C49 C59 La3 C20 -135.4(7)
C20 C59 La3 C76 13.1(5)
C5 C59 La3 C76 114.7(6)
C49 C59 La3 C76 -122.3(6)
C20 C59 La3 C21 84.4(7)
C5 C59 La3 C21 -174.0(5)
C49 C59 La3 C21 -51.0(6)
C20 C59 La3 C79 110.1(6)
C5 C59 La3 C79 -148.3(5)
C49 C59 La3 C79 -25.2(4)
C20 C59 La3 C47 27.8(7)
C5 C59 La3 C47 129.5(8)
C49 C59 La3 C47 -107.5(8)
C20 C59 La3 C58 -19.2(5)
C5 C59 La3 C58 82.4(6)
C49 C59 La3 C58 -154.6(6)
C20 C59 La3 C71 68.8(8)
C5 C59 La3 C71 170.4(7)
C49 C59 La3 C71 -66.6(8)
C20 C59 La3 C35 -40.1(4)
C5 C59 La3 C35 61.5(5)
C49 C59 La3 C35 -175.5(5)
C20 C59 La3 C49 135.4(7)
C5 C59 La3 C49 -123.0(6)
C36 C58 La3 C11 -98.8(6)
C76 C58 La3 C11 36.6(5)
C66 C58 La3 C11 142.0(6)
C36 C58 La3 C51 -117.3(6)
C76 C58 La3 C51 18.2(5)
C66 C58 La3 C51 123.5(6)
C36 C58 La3 C20 -55.0(5)
C76 C58 La3 C20 80.5(6)
C66 C58 La3 C20 -174.2(6)
C36 C58 La3 C76 -135.5(7)
C66 C58 La3 C76 105.3(6)
C36 C58 La3 C21 -152.5(6)
C76 C58 La3 C21 -17.0(5)
C66 C58 La3 C21 88.3(6)
C36 C58 La3 C79 -97.8(8)
C76 C58 La3 C79 37.7(7)
C66 C58 La3 C79 143.0(8)
C36 C58 La3 C47 -177.2(5)
C76 C58 La3 C47 -41.8(4)
C66 C58 La3 C47 63.5(5)
C36 C58 La3 C59 -44.1(6)
C76 C58 La3 C59 91.4(6)
C66 C58 La3 C59 -163.3(5)
C36 C58 La3 C71 -175.5(5)
C76 C58 La3 C71 -40.0(5)
C66 C58 La3 C71 65.3(5)
C36 C58 La3 C35 -24.1(4)
C76 C58 La3 C35 111.3(6)
C66 C58 La3 C35 -143.4(5)
C36 C58 La3 C49 -59.8(8)
C76 C58 La3 C49 75.7(8)
C66 C58 La3 C49 -179.0(7)
C21 C71 La3 C11 64.4(6)
C53 C71 La3 C11 -179.6(6)
C47 C71 La3 C11 -66.0(6)
C21 C71 La3 C51 23.1(5)
C53 C71 La3 C51 139.1(6)
C47 C71 La3 C51 -107.4(6)
C21 C71 La3 C20 65.4(8)
C53 C71 La3 C20 -178.6(7)
C47 C71 La3 C20 -65.0(7)
C21 C71 La3 C76 104.5(6)
C53 C71 La3 C76 -139.6(6)
C47 C71 La3 C76 -26.0(4)
C53 C71 La3 C21 116.0(7)
C47 C71 La3 C21 -130.5(7)
C21 C71 La3 C79 -1.1(5)
C53 C71 La3 C79 114.9(6)
C47 C71 La3 C79 -131.6(6)
C21 C71 La3 C47 130.5(7)
C53 C71 La3 C47 -113.6(7)
C21 C71 La3 C59 32.1(8)
C53 C71 La3 C59 148.1(8)
C47 C71 La3 C59 -98.3(9)
C21 C71 La3 C58 127.8(6)
C53 C71 La3 C58 -116.2(6)
C47 C71 La3 C58 -2.7(4)
C21 C71 La3 C35 98.7(8)
C53 C71 La3 C35 -145.3(7)
C47 C71 La3 C35 -31.7(7)
C21 C71 La3 C49 1.2(6)
C53 C71 La3 C49 117.2(7)
C47 C71 La3 C49 -129.3(7)
C13 C35 La3 C11 -137.5(6)
C36 C35 La3 C11 98.8(6)
C20 C35 La3 C11 -37.1(5)
La2 C35 La3 C11 -169.6(6)
C13 C35 La3 C51 -117.3(6)
C36 C35 La3 C51 119.0(6)
C20 C35 La3 C51 -16.9(5)
La2 C35 La3 C51 -149.4(7)
C13 C35 La3 C20 -100.4(7)
C36 C35 La3 C20 135.9(7)
La2 C35 La3 C20 -132.5(6)
C13 C35 La3 C76 179.4(5)
C36 C35 La3 C76 55.7(5)
C20 C35 La3 C76 -80.2(6)
La2 C35 La3 C76 147.3(5)
C13 C35 La3 C21 -138.6(7)
C36 C35 La3 C21 97.7(8)
C20 C35 La3 C21 -38.2(7)
La2 C35 La3 C21 -170.7(9)
C13 C35 La3 C79 -83.2(6)
C36 C35 La3 C79 153.1(6)
C20 C35 La3 C79 17.2(5)
La2 C35 La3 C79 -115.3(6)
C13 C35 La3 C47 168.6(5)
C36 C35 La3 C47 45.0(5)
C20 C35 La3 C47 -91.0(7)
La2 C35 La3 C47 136.6(6)
C13 C35 La3 C59 -58.5(5)
C36 C35 La3 C59 177.8(5)
C20 C35 La3 C59 41.9(4)
La2 C35 La3 C59 -90.6(3)
C13 C35 La3 C58 147.6(5)
C36 C35 La3 C58 23.9(4)
C20 C35 La3 C58 -112.0(6)
La2 C35 La3 C58 115.5(4)
C13 C35 La3 C71 -175.4(6)
C36 C35 La3 C71 60.9(8)
C20 C35 La3 C71 -75.0(8)
La2 C35 La3 C71 152.5(8)
C13 C35 La3 C49 -60.8(5)
C36 C35 La3 C49 175.5(5)
C20 C35 La3 C49 39.6(5)
La2 C35 La3 C49 -92.9(4)
C54 C49 La3 C11 177.9(6)
C79 C49 La3 C11 -68.3(6)
C59 C49 La3 C11 67.3(6)
C54 C49 La3 C51 -140.6(6)
C79 C49 La3 C51 -26.8(5)
C59 C49 La3 C51 108.8(6)
C54 C49 La3 C20 137.1(6)
C79 C49 La3 C20 -109.1(6)
C59 C49 La3 C20 26.4(4)
C54 C49 La3 C76 176.3(6)
C79 C49 La3 C76 -70.0(7)
C59 C49 La3 C76 65.6(7)
C54 C49 La3 C21 -117.8(5)
C79 C49 La3 C21 -4.0(5)
C59 C49 La3 C21 131.6(6)
C54 C49 La3 C79 -113.8(6)
C59 C49 La3 C79 135.6(7)
C54 C49 La3 C47 -150.4(7)
C79 C49 La3 C47 -36.7(8)
C59 C49 La3 C47 98.9(8)
C54 C49 La3 C59 110.7(6)
C79 C49 La3 C59 -135.6(7)
C54 C49 La3 C58 142.4(7)
C79 C49 La3 C58 -103.8(8)
C59 C49 La3 C58 31.7(7)
C54 C49 La3 C71 -118.3(6)
C79 C49 La3 C71 -4.6(6)
C59 C49 La3 C71 131.0(7)
C54 C49 La3 C35 114.2(5)
C79 C49 La3 C35 -132.0(6)
C59 C49 La3 C35 3.5(4)
C56 C70 La4 C37 -120.9(6)
C64 C70 La4 C37 120.8(6)
C56 C70 La4 C64 118.3(6)
C37 C70 La4 C64 -120.8(6)
C37 C70 La4 C56 120.9(6)
C64 C70 La4 C56 -118.3(6)
C56 C70 La4 C9 -91.9(5)
C37 C70 La4 C9 29.1(4)
C64 C70 La4 C9 149.9(5)
C56 C70 La4 C61 -150.4(5)
C37 C70 La4 C61 -29.5(4)
C64 C70 La4 C61 91.3(5)
C56 C70 La4 C33 147.7(5)
C37 C70 La4 C33 -91.4(5)
C64 C70 La4 C33 29.5(4)
C56 C70 La4 C39 -29.7(4)
C37 C70 La4 C39 91.2(5)
C64 C70 La4 C39 -148.0(5)
C56 C70 La4 C41 28.2(4)
C37 C70 La4 C41 149.1(5)
C64 C70 La4 C41 -90.0(5)
C56 C70 La4 C78 90.0(5)
C37 C70 La4 C78 -149.1(5)
C64 C70 La4 C78 -28.3(4)
C56 C70 La4 C8 -60.7(4)
C37 C70 La4 C8 60.2(4)
C64 C70 La4 C8 -179.0(5)
C56 C70 La4 C45 178.6(5)
C37 C70 La4 C45 -60.5(4)
C64 C70 La4 C45 60.3(4)
C9 C37 La4 C70 126.6(6)
C61 C37 La4 C70 -125.9(6)
C70 C37 La4 C64 34.8(4)
C9 C37 La4 C64 161.4(5)
C61 C37 La4 C64 -91.1(5)
C70 C37 La4 C56 -34.1(4)
C9 C37 La4 C56 92.5(5)
C61 C37 La4 C56 -160.0(5)
C70 C37 La4 C9 -126.6(6)
C61 C37 La4 C9 107.6(6)
C70 C37 La4 C61 125.9(6)
C9 C37 La4 C61 -107.6(6)
C70 C37 La4 C33 69.6(4)
C9 C37 La4 C33 -163.8(5)
C61 C37 La4 C33 -56.3(4)
C70 C37 La4 C39 -68.5(4)
C9 C37 La4 C39 58.1(4)
C61 C37 La4 C39 165.7(5)
C70 C37 La4 C41 -25.4(4)
C9 C37 La4 C41 101.2(5)
C61 C37 La4 C41 -151.2(5)
C70 C37 La4 C78 25.6(4)
C9 C37 La4 C78 152.2(5)
C61 C37 La4 C78 -100.2(5)
C70 C37 La4 C8 -99.9(5)
C9 C37 La4 C8 26.7(4)
C61 C37 La4 C8 134.2(5)
C70 C37 La4 C45 100.1(5)
C9 C37 La4 C45 -133.3(5)
C61 C37 La4 C45 -25.7(3)
C78 C64 La4 C70 -126.7(6)
C33 C64 La4 C70 126.2(6)
C78 C64 La4 C37 -161.3(5)
C70 C64 La4 C37 -34.7(4)
C33 C64 La4 C37 91.5(5)
C78 C64 La4 C56 -91.2(5)
C70 C64 La4 C56 35.5(4)
C33 C64 La4 C56 161.6(5)
C78 C64 La4 C9 -151.9(5)
C70 C64 La4 C9 -25.2(5)
C33 C64 La4 C9 100.9(5)
C78 C64 La4 C61 164.1(5)
C70 C64 La4 C61 -69.3(5)
C33 C64 La4 C61 56.9(4)
C78 C64 La4 C33 107.2(6)
C70 C64 La4 C33 -126.2(6)
C78 C64 La4 C39 -100.3(5)
C70 C64 La4 C39 26.3(5)
C33 C64 La4 C39 152.5(5)
C78 C64 La4 C41 -57.4(4)
C70 C64 La4 C41 69.3(5)
C33 C64 La4 C41 -164.6(5)
C70 C64 La4 C78 126.7(6)
C33 C64 La4 C78 -107.2(6)
C78 C64 La4 C8 -125.7(5)
C70 C64 La4 C8 0.9(5)
C33 C64 La4 C8 127.1(5)
C78 C64 La4 C45 133.2(5)
C70 C64 La4 C45 -100.2(5)
C33 C64 La4 C45 26.0(4)
C41 C56 La4 C70 127.3(6)
C39 C56 La4 C70 -125.3(7)
C70 C56 La4 C37 34.9(4)
C41 C56 La4 C37 162.3(5)
C39 C56 La4 C37 -90.4(5)
C70 C56 La4 C64 -36.5(4)
C41 C56 La4 C64 90.9(5)
C39 C56 La4 C64 -161.8(6)
C70 C56 La4 C9 69.4(5)
C41 C56 La4 C9 -163.3(5)
C39 C56 La4 C9 -56.0(5)
C70 C56 La4 C61 24.8(4)
C41 C56 La4 C61 152.1(5)
C39 C56 La4 C61 -100.6(5)
C70 C56 La4 C33 -27.1(4)
C41 C56 La4 C33 100.3(5)
C39 C56 La4 C33 -152.4(5)
C70 C56 La4 C39 125.3(7)
C41 C56 La4 C39 -107.3(6)
C70 C56 La4 C41 -127.3(6)
C39 C56 La4 C41 107.3(6)
C70 C56 La4 C78 -70.3(5)
C41 C56 La4 C78 57.0(4)
C39 C56 La4 C78 164.4(5)
C70 C56 La4 C8 100.0(5)
C41 C56 La4 C8 -132.6(5)
C39 C56 La4 C8 -25.3(4)
C70 C56 La4 C45 -1.3(5)
C41 C56 La4 C45 126.0(6)
C39 C56 La4 C45 -126.6(6)
C8 C9 La4 C70 98.0(5)
C37 C9 La4 C70 -32.8(4)
C38 C9 La4 C70 -141.5(5)
C8 C9 La4 C37 130.8(6)
C38 C9 La4 C37 -108.7(6)
C8 C9 La4 C64 114.8(5)
C37 C9 La4 C64 -16.0(5)
C38 C9 La4 C64 -124.8(5)
C8 C9 La4 C56 59.9(4)
C37 C9 La4 C56 -71.0(5)
C38 C9 La4 C56 -179.7(5)
C8 C9 La4 C61 171.4(5)
C37 C9 La4 C61 40.5(4)
C38 C9 La4 C61 -68.2(4)
C8 C9 La4 C33 145.5(5)
C37 C9 La4 C33 14.7(5)
C38 C9 La4 C33 -94.0(5)
C8 C9 La4 C39 27.4(3)
C37 C9 La4 C39 -103.4(5)
C38 C9 La4 C39 147.9(5)
C8 C9 La4 C41 51.6(5)
C37 C9 La4 C41 -79.2(5)
C38 C9 La4 C41 172.1(5)
C8 C9 La4 C78 99.7(6)
C37 C9 La4 C78 -31.1(6)
C38 C9 La4 C78 -139.8(6)
C37 C9 La4 C8 -130.8(6)
C38 C9 La4 C8 120.4(6)
C8 C9 La4 C45 168.0(5)
C37 C9 La4 C45 37.2(4)
C38 C9 La4 C45 -71.6(4)
C45 C61 La4 C70 -99.6(5)
C37 C61 La4 C70 33.2(4)
C14 C61 La4 C70 141.1(6)
C45 C61 La4 C37 -132.7(6)
C14 C61 La4 C37 107.9(6)
C45 C61 La4 C64 -60.2(4)
C37 C61 La4 C64 72.5(5)
C14 C61 La4 C64 -179.6(5)
C45 C61 La4 C56 -115.6(5)
C37 C61 La4 C56 17.1(4)
C14 C61 La4 C56 125.0(5)
C45 C61 La4 C9 -173.1(5)
C37 C61 La4 C9 -40.4(4)
C14 C61 La4 C9 67.5(4)
C45 C61 La4 C33 -26.7(4)
C37 C61 La4 C33 106.1(5)
C14 C61 La4 C33 -146.0(5)
C45 C61 La4 C39 -145.6(5)
C37 C61 La4 C39 -12.9(4)
C14 C61 La4 C39 95.0(5)
C45 C61 La4 C41 -100.8(6)
C37 C61 La4 C41 31.9(6)
C14 C61 La4 C41 139.8(6)
C45 C61 La4 C78 -52.4(5)
C37 C61 La4 C78 80.4(5)
C14 C61 La4 C78 -171.7(5)
C45 C61 La4 C8 -168.9(5)
C37 C61 La4 C8 -36.2(4)
C14 C61 La4 C8 71.7(5)
C37 C61 La4 C45 132.7(6)
C14 C61 La4 C45 -119.3(6)
C15 C33 La4 C70 -138.3(5)
C45 C33 La4 C70 98.9(5)
C64 C33 La4 C70 -33.0(4)
C15 C33 La4 C37 -177.3(5)
C45 C33 La4 C37 59.8(5)
C64 C33 La4 C37 -72.0(5)
C15 C33 La4 C64 -105.3(6)
C45 C33 La4 C64 131.8(6)
C15 C33 La4 C56 -120.9(5)
C45 C33 La4 C56 116.3(6)
C64 C33 La4 C56 -15.6(4)
C15 C33 La4 C9 174.4(5)
C45 C33 La4 C9 51.6(5)
C64 C33 La4 C9 -80.3(5)
C15 C33 La4 C61 149.7(5)
C45 C33 La4 C61 26.8(4)
C64 C33 La4 C61 -105.0(5)
C15 C33 La4 C39 -135.9(6)
C45 C33 La4 C39 101.2(6)
C64 C33 La4 C39 -30.6(6)
C15 C33 La4 C41 -91.6(5)
C45 C33 La4 C41 145.6(6)
C64 C33 La4 C41 13.8(4)
C15 C33 La4 C78 -65.7(4)
C45 C33 La4 C78 171.4(5)
C64 C33 La4 C78 39.6(4)
C15 C33 La4 C8 -167.8(6)
C45 C33 La4 C8 69.4(6)
C64 C33 La4 C8 -62.5(6)
C15 C33 La4 C45 122.8(6)
C64 C33 La4 C45 -131.8(6)
C43 C39 La4 C70 139.9(5)
C8 C39 La4 C70 -100.6(5)
C56 C39 La4 C70 33.2(5)
C43 C39 La4 C37 179.5(5)
C8 C39 La4 C37 -61.0(5)
C56 C39 La4 C37 72.8(5)
C43 C39 La4 C64 122.2(5)
C8 C39 La4 C64 -118.4(6)
C56 C39 La4 C64 15.4(5)
C43 C39 La4 C56 106.8(6)
C8 C39 La4 C56 -133.8(7)
C43 C39 La4 C9 -146.7(5)
C8 C39 La4 C9 -27.3(4)
C56 C39 La4 C9 106.5(6)
C43 C39 La4 C61 -173.1(5)
C8 C39 La4 C61 -53.7(5)
C56 C39 La4 C61 80.1(6)
C43 C39 La4 C33 137.5(6)
C8 C39 La4 C33 -103.1(6)
C56 C39 La4 C33 30.7(6)
C43 C39 La4 C41 66.9(4)
C8 C39 La4 C41 -173.7(5)
C56 C39 La4 C41 -39.9(4)
C43 C39 La4 C78 92.8(5)
C8 C39 La4 C78 -147.8(5)
C56 C39 La4 C78 -14.0(5)
C43 C39 La4 C8 -119.4(6)
C56 C39 La4 C8 133.8(7)
C43 C39 La4 C45 169.2(6)
C8 C39 La4 C45 -71.4(6)
C56 C39 La4 C45 62.4(6)
C42 C41 La4 C70 -140.5(6)
C56 C41 La4 C70 -32.2(4)
C60 C41 La4 C70 98.9(5)
C42 C41 La4 C37 -123.5(6)
C56 C41 La4 C37 -15.2(5)
C60 C41 La4 C37 116.0(6)
C42 C41 La4 C64 179.4(6)
C56 C41 La4 C64 -72.2(5)
C60 C41 La4 C64 58.9(5)
C42 C41 La4 C56 -108.3(6)
C60 C41 La4 C56 131.1(7)
C42 C41 La4 C9 -93.2(6)
C56 C41 La4 C9 15.1(5)
C60 C41 La4 C9 146.3(6)
C42 C41 La4 C61 -139.3(6)
C56 C41 La4 C61 -30.9(6)
C60 C41 La4 C61 100.2(7)
C42 C41 La4 C33 171.5(5)
C56 C41 La4 C33 -80.2(5)
C60 C41 La4 C33 50.9(5)
C42 C41 La4 C39 -67.4(5)
C56 C41 La4 C39 40.9(4)
C60 C41 La4 C39 172.0(6)
C42 C41 La4 C78 146.7(6)
C56 C41 La4 C78 -104.9(5)
C60 C41 La4 C78 26.2(4)
C42 C41 La4 C8 -70.6(5)
C56 C41 La4 C8 37.8(4)
C60 C41 La4 C8 168.9(5)
C42 C41 La4 C45 -171.0(6)
C56 C41 La4 C45 -62.7(6)
C60 C41 La4 C45 68.5(7)
C64 C78 La4 C70 33.2(4)
C60 C78 La4 C70 -97.1(5)
C12 C78 La4 C70 140.3(5)
La1 C78 La4 C70 171.4(6)
C64 C78 La4 C37 16.1(5)
C60 C78 La4 C37 -114.2(6)
C12 C78 La4 C37 123.3(5)
La1 C78 La4 C37 154.3(6)
C60 C78 La4 C64 -130.2(7)
C12 C78 La4 C64 107.2(6)
La1 C78 La4 C64 138.2(6)
C64 C78 La4 C56 71.9(5)
C60 C78 La4 C56 -58.3(5)
C12 C78 La4 C56 179.1(5)
La1 C78 La4 C56 -149.9(6)
C64 C78 La4 C9 31.4(6)
C60 C78 La4 C9 -98.8(7)
C12 C78 La4 C9 138.6(6)
La1 C78 La4 C9 169.7(8)
C64 C78 La4 C61 -14.4(5)
C60 C78 La4 C61 -144.6(6)
C12 C78 La4 C61 92.8(5)
La1 C78 La4 C61 123.8(6)
C64 C78 La4 C33 -41.6(4)
C60 C78 La4 C33 -171.8(5)
C12 C78 La4 C33 65.6(4)
La1 C78 La4 C33 96.6(4)
C64 C78 La4 C39 79.8(5)
C60 C78 La4 C39 -50.4(5)
C12 C78 La4 C39 -173.0(5)
La1 C78 La4 C39 -142.0(6)
C64 C78 La4 C41 104.4(5)
C60 C78 La4 C41 -25.8(4)
C12 C78 La4 C41 -148.4(5)
La1 C78 La4 C41 -117.4(5)
C64 C78 La4 C8 63.2(6)
C60 C78 La4 C8 -67.1(6)
C12 C78 La4 C8 170.4(6)
La1 C78 La4 C8 -158.6(8)
C64 C78 La4 C45 -37.4(4)
C60 C78 La4 C45 -167.6(5)
C12 C78 La4 C45 69.8(5)
La1 C78 La4 C45 100.8(4)
C9 C8 La4 C70 -67.0(5)
C68 C8 La4 C70 179.9(6)
C39 C8 La4 C70 64.1(5)
C9 C8 La4 C37 -28.9(4)
C68 C8 La4 C37 -141.9(6)
C39 C8 La4 C37 102.2(5)
C9 C8 La4 C64 -67.6(6)
C68 C8 La4 C64 179.4(6)
C39 C8 La4 C64 63.5(6)
C9 C8 La4 C56 -104.2(5)
C68 C8 La4 C56 142.8(6)
C39 C8 La4 C56 26.9(4)
C68 C8 La4 C9 -113.0(6)
C39 C8 La4 C9 131.1(6)
C9 C8 La4 C61 -6.7(4)
C68 C8 La4 C61 -119.7(5)
C39 C8 La4 C61 124.5(5)
C9 C8 La4 C33 -39.7(6)
C68 C8 La4 C33 -152.7(6)
C39 C8 La4 C33 91.5(7)
C9 C8 La4 C39 -131.1(6)
C68 C8 La4 C39 115.8(6)
C9 C8 La4 C41 -126.3(5)
C68 C8 La4 C41 120.6(5)
C39 C8 La4 C41 4.8(4)
C9 C8 La4 C78 -94.5(6)
C68 C8 La4 C78 152.4(6)
C39 C8 La4 C78 36.6(6)
C9 C8 La4 C45 -12.1(5)
C68 C8 La4 C45 -125.2(6)
C39 C8 La4 C45 119.0(6)
C32 C45 La4 C70 -179.6(5)
C33 C45 La4 C70 -66.5(5)
C61 C45 La4 C70 65.7(5)
C32 C45 La4 C37 142.5(5)
C33 C45 La4 C37 -104.4(5)
C61 C45 La4 C37 27.8(4)
C32 C45 La4 C64 -141.6(5)
C33 C45 La4 C64 -28.5(4)
C61 C45 La4 C64 103.7(5)
C32 C45 La4 C56 -178.9(5)
C33 C45 La4 C56 -65.8(6)
C61 C45 La4 C56 66.5(6)
C32 C45 La4 C9 120.0(5)
C33 C45 La4 C9 -126.9(5)
C61 C45 La4 C9 5.3(4)
C32 C45 La4 C61 114.7(6)
C33 C45 La4 C61 -132.2(6)
C32 C45 La4 C33 -113.1(6)
C61 C45 La4 C33 132.2(6)
C32 C45 La4 C39 153.9(6)
C33 C45 La4 C39 -93.0(6)
C61 C45 La4 C39 39.3(6)
C32 C45 La4 C41 -152.2(6)
C33 C45 La4 C41 -39.1(6)
C61 C45 La4 C41 93.1(7)
C32 C45 La4 C78 -119.7(5)
C33 C45 La4 C78 -6.6(4)
C61 C45 La4 C78 125.6(5)
C32 C45 La4 C8 125.9(5)
C33 C45 La4 C8 -121.0(6)
C61 C45 La4 C8 11.2(5)
